data_1575156
loop_
_publ_author_name
'Dubrawski, Zachary'
'Del Rosal, Iker'
'Jeanneau, Erwann'
'Maron, Laurent'
'Thieuleux, Chlo&#xe9;'
'Camp, Cl&#xe9;ment'

_publ_section_title
;
 Synergistic C-H bond activation across molybdenum-iridium multiply bonded
 complexes: a cascade of transformations.
;
_journal_issue 32
_journal_name_full 'Chemical science'
_journal_page_first 14564
_journal_page_last 14577
_journal_paper_doi 10.1039/d5sc03465e
_journal_volume 16
_journal_year 2025
_chemical_formula_moiety 'C21 H42 Ir Mo N4 O'
_chemical_formula_sum 'C21 H42 Ir Mo N4 O'
_chemical_formula_weight 654.72
_space_group_crystal_system triclinic
_space_group_IT_number 2
_space_group_name_Hall '-P 1'
_space_group_name_H-M_alt 'P -1'
_atom_sites_solution_hydrogens geom
_audit_creation_date 2024-09-03
_audit_creation_method
;
Olex2 1.5-ac6-020
(compiled 2024.02.14 svn.r2f8d729c for Rigaku Oxford Diffraction, GUI svn.r6966)
;
_audit_update_record
;
2024-12-16 deposited with the CCDC.	2025-07-16 downloaded from the CCDC.
;
_cell_angle_alpha 100.1480(10)
_cell_angle_beta 101.6170(10)
_cell_angle_gamma 98.0710(10)
_cell_formula_units_Z 4
_cell_length_a 10.5680(2)
_cell_length_b 14.3581(2)
_cell_length_c 17.6451(2)
_cell_measurement_reflns_used 71454
_cell_measurement_temperature 100.0(3)
_cell_measurement_theta_max 30.7220
_cell_measurement_theta_min 2.5530
_cell_volume 2538.22(7)
_computing_cell_refinement 'CrysAlisPro 1.171.43.125a (Rigaku OD, 2024)'
_computing_data_collection 'CrysAlisPro 1.171.43.125a (Rigaku OD, 2024)'
_computing_data_reduction 'CrysAlisPro 1.171.43.125a (Rigaku OD, 2024)'
_computing_molecular_graphics 'Olex2 1.5-ac6-020 (Dolomanov et al., 2009)'
_computing_publication_material 'Olex2 1.5-ac6-020 (Dolomanov et al., 2009)'
_computing_structure_refinement 'SHELXL 2018/3 (Sheldrick, 2015)'
_computing_structure_solution 'SHELXT 2018/2 (Sheldrick, 2018)'
_diffrn_ambient_environment N~2~
_diffrn_ambient_temperature 100.0(3)
_diffrn_detector 'Hybrid Pixel Array Detector'
_diffrn_detector_area_resol_mean 10.0000
_diffrn_detector_type 'HyPix-Arc 100'
_diffrn_measured_fraction_theta_full 0.999
_diffrn_measured_fraction_theta_max 0.868
_diffrn_measurement_details
;
List of Runs (angles in degrees, time in seconds):

  # Type    Start    End  Width  t~exp~   \w     \q     \k     \f   Frames
#--------------------------------------------------------------------------
  1  \w     -3.00  70.00   0.50    1.73    --   -2.17  45.00 164.00  146
  2  \w    -75.00  -1.00   0.50    1.73    --   -2.17 -45.00  14.00  148
  3  \w    -59.00   2.00   0.50    1.73    --   -2.17 -57.00-120.00  122
  4  \w    -59.00   2.00   0.50    1.73    --   -2.17 -57.00  60.00  122
  5  \w    -59.00   2.00   0.50    1.73    --   -2.17 -57.00 -30.00  122
  6  \w    -59.00   2.00   0.50    1.73    --   -2.17 -57.00 150.00  122
  7  \w    -70.00 -40.00   0.50    1.73    --    2.64 -19.00 -30.00   60
  8  \w    -70.00 -40.00   0.50    1.73    --    2.64 -19.00  60.00   60
  9  \w    -70.00 -40.00   0.50    1.73    --    2.64 -19.00 -90.00   60
 10  \w     -3.00  70.00   0.50    1.73    --   -2.17  19.00 -90.00  146
 11  \w     -3.00  70.00   0.50    1.73    --   -2.17  19.00 120.00  146
 12  \w     -3.00  70.00   0.50    1.73    --   -2.17  19.00  30.00  146
 13  \w     -3.00  70.00   0.50    1.73    --   -2.17  19.00 -30.00  146
 14  \w     -3.00  70.00   0.50    1.73    --   -2.17  19.00-180.00  146
 15  \w     -3.00  70.00   0.50    1.73    --   -2.17  19.00  90.00  146
 16  \w    -70.00 -40.00   0.50    1.73    --    2.64 -19.00  90.00   60
 17  \w     -3.00  70.00   0.50    1.73    --   -2.17  19.00 -60.00  146
 18  \w     -3.00  28.00   0.50    1.73    --   -2.17  19.00   0.00   62
 19  \w     -3.00  70.00   0.50    1.73    --   -2.17  19.00-120.00  146
;
_diffrn_measurement_device 'four-circle diffractometer'
_diffrn_measurement_device_type 'XtaLAB Synergy, Dualflex, HyPix-Arc 100'
_diffrn_measurement_method '\w scans'
_diffrn_orient_matrix_type 'CrysAlisPro convention (1999,Acta A55,543-557)'
_diffrn_orient_matrix_UB_11 -0.0549863000
_diffrn_orient_matrix_UB_12 -0.0347906000
_diffrn_orient_matrix_UB_13 -0.0003623000
_diffrn_orient_matrix_UB_21 0.0239368000
_diffrn_orient_matrix_UB_22 -0.0354715000
_diffrn_orient_matrix_UB_23 -0.0237828000
_diffrn_orient_matrix_UB_31 0.0355013000
_diffrn_orient_matrix_UB_32 -0.0116909000
_diffrn_orient_matrix_UB_33 0.0345943000
_diffrn_radiation_monochromator mirror
_diffrn_radiation_probe x-ray
_diffrn_radiation_type 'Mo K\a'
_diffrn_radiation_wavelength 0.71073
_diffrn_reflns_av_R_equivalents 0.0459
_diffrn_reflns_av_unetI/netI 0.0239
_diffrn_reflns_Laue_measured_fraction_full 0.999
_diffrn_reflns_Laue_measured_fraction_max 0.868
_diffrn_reflns_limit_h_max 14
_diffrn_reflns_limit_h_min -14
_diffrn_reflns_limit_k_max 20
_diffrn_reflns_limit_k_min -20
_diffrn_reflns_limit_l_max 25
_diffrn_reflns_limit_l_min -24
_diffrn_reflns_number 112854
_diffrn_reflns_point_group_measured_fraction_full 0.999
_diffrn_reflns_point_group_measured_fraction_max 0.868
_diffrn_reflns_theta_full 25.242
_diffrn_reflns_theta_max 30.731
_diffrn_reflns_theta_min 2.411
_diffrn_source 'micro-focus sealed X-ray tube'
_diffrn_source_type 'PhotonJet (Mo) X-ray Source'
_exptl_absorpt_coefficient_mu 5.749
_exptl_absorpt_correction_T_max 1.00000
_exptl_absorpt_correction_T_min 0.69062
_exptl_absorpt_correction_type multi-scan
_exptl_absorpt_process_details
;
CrysAlisPro 1.171.43.125a (Rigaku Oxford Diffraction, 2024)
Empirical absorption correction using spherical harmonics,
implemented in SCALE3 ABSPACK scaling algorithm.
;
_exptl_crystal_colour 'dark red'
_exptl_crystal_colour_modifier dark
_exptl_crystal_colour_primary red
_exptl_crystal_density_diffrn 1.713
_exptl_crystal_description block
_exptl_crystal_F_000 1292
_exptl_crystal_size_max 0.44
_exptl_crystal_size_mid 0.3
_exptl_crystal_size_min 0.219
_refine_diff_density_max 1.769
_refine_diff_density_min -1.801
_refine_diff_density_rms 0.134
_refine_ls_extinction_method none
_refine_ls_goodness_of_fit_ref 1.029
_refine_ls_hydrogen_treatment constr
_refine_ls_matrix_type full
_refine_ls_number_parameters 800
_refine_ls_number_reflns 13733
_refine_ls_number_restraints 2607
_refine_ls_restrained_S_all 1.071
_refine_ls_R_factor_all 0.0293
_refine_ls_R_factor_gt 0.0265
_refine_ls_shift/su_max 0.004
_refine_ls_shift/su_mean 0.000
_refine_ls_structure_factor_coef Fsqd
_refine_ls_weighting_details 'w=1/[\s^2^(Fo^2^)+(0.0262P)^2^+9.3522P] where P=(Fo^2^+2Fc^2^)/3'
_refine_ls_weighting_scheme calc
_refine_ls_wR_factor_gt 0.0626
_refine_ls_wR_factor_ref 0.0635
_reflns_Friedel_coverage 0.000
_reflns_number_gt 12780
_reflns_number_total 13733
_reflns_threshold_expression 'I > 2\s(I)'
_cod_data_source_file d5sc03465e2.cif
_cod_data_source_block ov_zd234_auto
_cod_depositor_comments 'Adding full bibliography for 1575153--1575159.cif.'
_cod_database_code 1575156
_shelx_shelxl_version_number 2018/3
_chemical_oxdiff_formula 'C H N O Mo Ir '
_shelx_space_group_comment
;
The symmetry employed for this shelxl refinement is uniquely defined
by the following loop, which should always be used as a source of
symmetry information in preference to the above space-group names.
They are only intended as comments.
;
_shelx_estimated_absorpt_t_max 0.366
_shelx_estimated_absorpt_t_min 0.186
_olex2_refinement_description
;
1. Fixed Uiso
 At 1.5 times of:
  All C(H,H,H) groups
2. Restrained distances
 N5B-C23B = N5B-C22B
 1.4 with sigma of 0.01
 C22B-C23B
 2.42 with sigma of 0.01
 C24B-C22B
 2.44 with sigma of 0.01
 Ir2A-Mo2A \\sim Ir2B-Mo2B
 with sigma of 0.02
 Mo2A-N7A \\sim Mo2B-N7B
 with sigma of 0.02
 Mo2A-N8A \\sim Mo2B-N8B
 with sigma of 0.02
 Mo2A-N5A \\sim Mo2B-N5B
 with sigma of 0.02
 Mo2A-N6A \\sim Mo2B-N6B
 with sigma of 0.02
 N7A-C30A \\sim N7B-C30B
 with sigma of 0.02
 N7A-C29A \\sim N7B-C29B
 with sigma of 0.02
 N8A-C31A \\sim N8B-C31B
 with sigma of 0.02
 N8A-C32A \\sim N8B-C32B
 with sigma of 0.02
 C33A-C38A \\sim C37B-C42B
 with sigma of 0.02
 N5A-C24A \\sim N5B-C24B
 with sigma of 0.02
 N5A-C22A \\sim N5B-C22B
 with sigma of 0.02
 N5A-C23A \\sim N5B-C23B
 with sigma of 0.02
 N6A-C25A \\sim N6B-C25B
 with sigma of 0.02
 N6A-C24A \\sim N6B-C24B
 with sigma of 0.02
 C36A-C41A \\sim C35B-C40B
 with sigma of 0.02
 C35A-C40A \\sim C34B-C39B
 with sigma of 0.02
 C34A-C39A \\sim C33B-C38B
 with sigma of 0.02
 C42A-C37A \\sim C41B-C36B
 with sigma of 0.02
 C25A-C27A \\sim C25B-C27B
 with sigma of 0.02
 C25A-C28A \\sim C25B-C26B
 with sigma of 0.02
 C25A-C26A \\sim C25B-C28B
 with sigma of 0.02
 O2A-C24A \\sim O2B-C24B
 with sigma of 0.02
 Ir2A-N7A \\sim Ir2B-N7B
 with sigma of 0.04
 Ir2A-N8A \\sim Ir2B-N8B
 with sigma of 0.04
 Ir2A-C33A \\sim Ir2B-C37B
 with sigma of 0.04
 Ir2A-N5A \\sim Ir2B-N5B
 with sigma of 0.04
 Ir2A-N6A \\sim Ir2B-N6B
 with sigma of 0.04
 Ir2A-C36A \\sim Ir2B-C35B
 with sigma of 0.04
 Ir2A-C35A \\sim Ir2B-C34B
 with sigma of 0.04
 Ir2A-C34A \\sim Ir2B-C33B
 with sigma of 0.04
 Ir2A-C42A \\sim Ir2B-C41B
 with sigma of 0.04
 Ir2A-C38A \\sim Ir2B-C42B
 with sigma of 0.04
 Ir2A-C40A \\sim Ir2B-C39B
 with sigma of 0.04
 Ir2A-C37A \\sim Ir2B-C36B
 with sigma of 0.04
 Ir2A-C39A \\sim Ir2B-C38B
 with sigma of 0.04
 Ir2A-C41A \\sim Ir2B-C40B
 with sigma of 0.04
 Mo2A-C33A \\sim Mo2B-C37B
 with sigma of 0.04
 Mo2A-C36A \\sim Mo2B-C35B
 with sigma of 0.04
 Mo2A-C35A \\sim Mo2B-C34B
 with sigma of 0.04
 Mo2A-C34A \\sim Mo2B-C33B
 with sigma of 0.04
 Mo2A-C30A \\sim Mo2B-C30B
 with sigma of 0.04
 Mo2A-C25A \\sim Mo2B-C25B
 with sigma of 0.04
 Mo2A-C37A \\sim Mo2B-C36B
 with sigma of 0.04
 Mo2A-C29A \\sim Mo2B-C29B
 with sigma of 0.04
 Mo2A-C31A \\sim Mo2B-C31B
 with sigma of 0.04
 Mo2A-C24A \\sim Mo2B-C24B
 with sigma of 0.04
 Mo2A-C32A \\sim Mo2B-C32B
 with sigma of 0.04
 Mo2A-C22A \\sim Mo2B-C22B
 with sigma of 0.04
 Mo2A-C23A \\sim Mo2B-C23B
 with sigma of 0.04
 N7A-N8A \\sim N7B-N8B
 with sigma of 0.04
 N7A-N5A \\sim N7B-N5B
 with sigma of 0.04
 N7A-N6A \\sim N7B-N6B
 with sigma of 0.04
 N8A-N5A \\sim N8B-N5B
 with sigma of 0.04
 N8A-N6A \\sim N8B-N6B
 with sigma of 0.04
 C33A-C36A \\sim C37B-C35B
 with sigma of 0.04
 C33A-C35A \\sim C37B-C34B
 with sigma of 0.04
 C33A-C34A \\sim C37B-C33B
 with sigma of 0.04
 C33A-C42A \\sim C37B-C41B
 with sigma of 0.04
 C33A-C37A \\sim C37B-C36B
 with sigma of 0.04
 C33A-C39A \\sim C37B-C38B
 with sigma of 0.04
 N5A-N6A \\sim N5B-N6B
 with sigma of 0.04
 N5A-O2A \\sim N5B-O2B
 with sigma of 0.04
 N6A-C27A \\sim N6B-C27B
 with sigma of 0.04
 N6A-O2A \\sim N6B-O2B
 with sigma of 0.04
 N6A-C28A \\sim N6B-C26B
 with sigma of 0.04
 N6A-C26A \\sim N6B-C28B
 with sigma of 0.04
 C36A-C35A \\sim C35B-C34B
 with sigma of 0.04
 C36A-C34A \\sim C35B-C33B
 with sigma of 0.04
 C36A-C42A \\sim C35B-C41B
 with sigma of 0.04
 C36A-C40A \\sim C35B-C39B
 with sigma of 0.04
 C36A-C37A \\sim C35B-C36B
 with sigma of 0.04
 C35A-C34A \\sim C34B-C33B
 with sigma of 0.04
 C35A-C37A \\sim C34B-C36B
 with sigma of 0.04
 C35A-C39A \\sim C34B-C38B
 with sigma of 0.04
 C35A-C41A \\sim C34B-C40B
 with sigma of 0.04
 C34A-C38A \\sim C33B-C42B
 with sigma of 0.04
 C34A-C40A \\sim C33B-C39B
 with sigma of 0.04
 C34A-C37A \\sim C33B-C36B
 with sigma of 0.04
 C38A-C37A \\sim C42B-C36B
 with sigma of 0.04
 C30A-C29A \\sim C30B-C29B
 with sigma of 0.04
 C25A-C24A \\sim C25B-C24B
 with sigma of 0.04
 C37A-C41A \\sim C36B-C40B
 with sigma of 0.04
 C31A-C32A \\sim C31B-C32B
 with sigma of 0.04
 C27A-C28A \\sim C27B-C26B
 with sigma of 0.04
 C27A-C26A \\sim C27B-C28B
 with sigma of 0.04
 C24A-C22A \\sim C24B-C22B
 with sigma of 0.04
 C24A-C23A \\sim C24B-C23B
 with sigma of 0.04
 C22A-C23A \\sim C22B-C23B
 with sigma of 0.04
 C28A-C26A \\sim C26B-C28B
 with sigma of 0.04
3. Uiso/Uaniso restraints and constraints
Ir2A \\sim Mo2A \\sim O2A \\sim N5A \\sim N6A \\sim N7A \\sim N8A \\sim C22A
\\sim C23A \\sim C24A \\sim C25A \\sim C26A \\sim C27A \\sim C28A \\sim C29A
\\sim C30A \\sim C31A \\sim C32A \\sim C33A \\sim C34A \\sim C35A \\sim C36A
\\sim C37A \\sim C38A \\sim C39A \\sim C40A \\sim C41A \\sim C42A: within 2A
with sigma of 0.01 and sigma for terminal atoms of 0.02 within 2A
Ir2A \\sim Mo2A \\sim O2A \\sim N5A \\sim N6A \\sim N7A \\sim N8A \\sim C22A
\\sim C23A \\sim C24A \\sim C25A \\sim C26A \\sim C27A \\sim C28A \\sim C29A
\\sim C30A \\sim C31A \\sim C32A \\sim C33A \\sim C34A \\sim C35A \\sim C36A
\\sim C37A \\sim C38A \\sim C39A \\sim C40A \\sim C41A \\sim C42A \\sim Ir2B
\\sim Mo2B \\sim O2B \\sim N5B \\sim N6B \\sim N7B \\sim N8B \\sim C22B \\sim
C23B \\sim C24B \\sim C25B \\sim C26B \\sim C27B \\sim C28B \\sim C29B \\sim
C30B \\sim C31B \\sim C32B \\sim C33B \\sim C34B \\sim C35B \\sim C36B \\sim
C37B \\sim C38B \\sim C39B \\sim C40B \\sim C41B \\sim C42B: within 2A with
sigma of 0.001 and sigma for terminal atoms of 0.002 within 2A
Ir2A \\sim Mo2A \\sim O2A \\sim N5A \\sim N6A \\sim N7A \\sim N8A \\sim C22A
\\sim H22A \\sim H22B \\sim H22C \\sim C23A \\sim H23A \\sim H23B \\sim H23C
\\sim C24A \\sim C25A \\sim C26A \\sim H26A \\sim H26B \\sim H26C \\sim C27A
\\sim H27A \\sim H27B \\sim H27C \\sim C28A \\sim H28A \\sim H28B \\sim H28C
\\sim C29A \\sim H29A \\sim H29B \\sim H29C \\sim C30A \\sim H30A \\sim H30B
\\sim H30C \\sim C31A \\sim H31A \\sim H31B \\sim H31C \\sim C32A \\sim H32A
\\sim H32B \\sim H32C \\sim C33A \\sim C34A \\sim C35A \\sim C36A \\sim C37A
\\sim C38A \\sim H38A \\sim H38B \\sim H38C \\sim C39A \\sim H39A \\sim H39B
\\sim H39C \\sim C40A \\sim H40A \\sim H40B \\sim H40C \\sim C41A \\sim H41A
\\sim H41B \\sim H41C \\sim C42A \\sim H42A \\sim H42B \\sim H42C \\sim Ir2B
\\sim Mo2B \\sim O2B \\sim N5B \\sim N6B \\sim N7B \\sim N8B \\sim C22B \\sim
C23B \\sim C24B \\sim C25B \\sim C26B \\sim H26D \\sim H26E \\sim H26F \\sim
C27B \\sim H27D \\sim H27E \\sim H27F \\sim C28B \\sim H28D \\sim H28E \\sim
H28F \\sim C29B \\sim H29D \\sim H29E \\sim H29F \\sim C30B \\sim H30D \\sim
H30E \\sim H30F \\sim C31B \\sim H31D \\sim H31E \\sim H31F \\sim C32B \\sim
H32D \\sim H32E \\sim H32F \\sim C33B \\sim C34B \\sim C35B \\sim C36B \\sim
C37B \\sim C38B \\sim H38D \\sim H38E \\sim H38F \\sim C39B \\sim H39D \\sim
H39E \\sim H39F \\sim C40B \\sim H40D \\sim H40E \\sim H40F \\sim C41B \\sim
H41D \\sim H41E \\sim H41F \\sim C42B \\sim H42D \\sim H42E \\sim H42F: within
2A with sigma of 0.01 and sigma for terminal atoms of 0.02 within 2A
4. Rigid body (RIGU) restrains
 Ir2A, Mo2A, O2A, N5A, N6A, N7A, N8A, C22A, C23A, C24A, C25A, C26A, C27A, C28A,
  C29A, C30A, C31A, C32A, C33A, C34A, C35A, C36A, C37A, C38A, C39A, C40A, C41A,
 C42A
 with sigma for 1-2 distances of 0.004 and sigma for 1-3 distances of 0.004
 Ir2B, Mo2B, O2B, N5B, N6B, N7B, N8B, C22B, C23B, C24B, C25B, C26B, C27B, C28B,
  C29B, C30B, C31B, C32B, C33B, C34B, C35B, C36B, C37B, C38B, C39B, C40B, C41B,
 C42B
 with sigma for 1-2 distances of 0.004 and sigma for 1-3 distances of 0.004
5. Others
 Sof(Ir2B)=Sof(Mo2B)=Sof(O2B)=Sof(N5B)=Sof(N6B)=Sof(N7B)=Sof(N8B)=Sof(C22B)=
 Sof(H22D)=Sof(H22E)=Sof(H22F)=Sof(C23B)=Sof(H23D)=Sof(H23E)=Sof(H23F)=
 Sof(C24B)=Sof(C25B)=Sof(C26B)=Sof(H26D)=Sof(H26E)=Sof(H26F)=Sof(C27B)=
 Sof(H27D)=Sof(H27E)=Sof(H27F)=Sof(C28B)=Sof(H28D)=Sof(H28E)=Sof(H28F)=
 Sof(C29B)=Sof(H29D)=Sof(H29E)=Sof(H29F)=Sof(C30B)=Sof(H30D)=Sof(H30E)=
 Sof(H30F)=Sof(C31B)=Sof(H31D)=Sof(H31E)=Sof(H31F)=Sof(C32B)=Sof(H32D)=
 Sof(H32E)=Sof(H32F)=Sof(C33B)=Sof(C34B)=Sof(C35B)=Sof(C36B)=Sof(C37B)=
 Sof(C38B)=Sof(H38D)=Sof(H38E)=Sof(H38F)=Sof(C39B)=Sof(H39D)=Sof(H39E)=
 Sof(H39F)=Sof(C40B)=Sof(H40D)=Sof(H40E)=Sof(H40F)=Sof(C41B)=Sof(H41D)=
 Sof(H41E)=Sof(H41F)=Sof(C42B)=Sof(H42D)=Sof(H42E)=Sof(H42F)=1-FVAR(1)
 Sof(Ir2A)=Sof(Mo2A)=Sof(O2A)=Sof(N5A)=Sof(N6A)=Sof(N7A)=Sof(N8A)=Sof(C22A)=
 Sof(H22A)=Sof(H22B)=Sof(H22C)=Sof(C23A)=Sof(H23A)=Sof(H23B)=Sof(H23C)=
 Sof(C24A)=Sof(C25A)=Sof(C26A)=Sof(H26A)=Sof(H26B)=Sof(H26C)=Sof(C27A)=
 Sof(H27A)=Sof(H27B)=Sof(H27C)=Sof(C28A)=Sof(H28A)=Sof(H28B)=Sof(H28C)=
 Sof(C29A)=Sof(H29A)=Sof(H29B)=Sof(H29C)=Sof(C30A)=Sof(H30A)=Sof(H30B)=
 Sof(H30C)=Sof(C31A)=Sof(H31A)=Sof(H31B)=Sof(H31C)=Sof(C32A)=Sof(H32A)=
 Sof(H32B)=Sof(H32C)=Sof(C33A)=Sof(C34A)=Sof(C35A)=Sof(C36A)=Sof(C37A)=
 Sof(C38A)=Sof(H38A)=Sof(H38B)=Sof(H38C)=Sof(C39A)=Sof(H39A)=Sof(H39B)=
 Sof(H39C)=Sof(C40A)=Sof(H40A)=Sof(H40B)=Sof(H40C)=Sof(C41A)=Sof(H41A)=
 Sof(H41B)=Sof(H41C)=Sof(C42A)=Sof(H42A)=Sof(H42B)=Sof(H42C)=FVAR(1)
6.a Idealised Me refined as rotating group:
 C1(H1A,H1B,H1C), C2(H2A,H2B,H2C), C5(H5A,H5B,H5C), C6(H6A,H6B,H6C), C7(H7A,
 H7B,H7C), C8(H8A,H8B,H8C), C9(H9A,H9B,H9C), C10(H10A,H10B,H10C), C11(H11A,H11B,
 H11C), C17(H17A,H17B,H17C), C18(H18A,H18B,H18C), C19(H19A,H19B,H19C), C20(H20A,
 H20B,H20C), C21(H21A,H21B,H21C), C22A(H22A,H22B,H22C), C23A(H23A,H23B,H23C),
 C26A(H26A,H26B,H26C), C27A(H27A,H27B,H27C), C28A(H28A,H28B,H28C), C29A(H29A,
 H29B,H29C), C30A(H30A,H30B,H30C), C31A(H31A,H31B,H31C), C32A(H32A,H32B,H32C),
 C38A(H38A,H38B,H38C), C39A(H39A,H39B,H39C), C40A(H40A,H40B,H40C), C41A(H41A,
 H41B,H41C), C42A(H42A,H42B,H42C), C22B(H22D,H22E,H22F), C23B(H23D,H23E,H23F),
 C26B(H26D,H26E,H26F), C27B(H27D,H27E,H27F), C28B(H28D,H28E,H28F), C29B(H29D,
 H29E,H29F), C30B(H30D,H30E,H30F), C31B(H31D,H31E,H31F), C32B(H32D,H32E,H32F),
 C38B(H38D,H38E,H38F), C39B(H39D,H39E,H39F), C40B(H40D,H40E,H40F), C41B(H41D,
 H41E,H41F), C42B(H42D,H42E,H42F)
;
_olex2_exptl_crystal_mounting_method 'The crystal was mounted on a MITIGEN holder in perfluoroether oil'
_olex2_submission_original_sample_id ZD234
_olex2_submission_special_instructions 'No special instructions were received'
_oxdiff_exptl_absorpt_empirical_details
;
Empirical correction (ABSPACK) includes:
- Absorption correction using spherical harmonics
- Frame scaling
;
_oxdiff_exptl_absorpt_empirical_full_max 1.349
_oxdiff_exptl_absorpt_empirical_full_min 0.770

loop_
_space_group_symop_operation_xyz
'x, y, z'
'-x, -y, -z'

loop_
_atom_site_label
_atom_site_type_symbol
_atom_site_fract_x
_atom_site_fract_y
_atom_site_fract_z
_atom_site_U_iso_or_equiv
_atom_site_adp_type
_atom_site_occupancy
_atom_site_site_symmetry_order
_atom_site_calc_flag
_atom_site_refinement_flags_posn
_atom_site_refinement_flags_adp
_atom_site_refinement_flags_occupancy
_atom_site_disorder_assembly
_atom_site_disorder_group
Ir1 Ir 0.32243(2) 0.22140(2) 0.50684(2) 0.01117(3) Uani 1 1 d . . . . .
Mo1 Mo 0.45609(2) 0.19335(2) 0.61562(2) 0.00992(5) Uani 1 1 d . . . . .
O1 O 0.3073(3) 0.36588(18) 0.75234(16) 0.0247(5) Uani 1 1 d . . . . .
N1 N 0.3600(3) 0.21429(19) 0.71157(15) 0.0145(5) Uani 1 1 d . . . . .
N2 N 0.4874(3) 0.34460(19) 0.69539(16) 0.0172(5) Uani 1 1 d . . . . .
N3 N 0.6395(3) 0.23033(19) 0.60656(16) 0.0161(5) Uani 1 1 d . . . . .
N4 N 0.4269(2) 0.05300(18) 0.59258(15) 0.0125(5) Uani 1 1 d . . . . .
C1 C 0.4781(4) 0.4327(2) 0.6644(2) 0.0278(8) Uani 1 1 d . . . . .
H1A H 0.551678 0.447086 0.639725 0.042 Uiso 1 1 calc R U . . .
H1B H 0.481360 0.486522 0.707967 0.042 Uiso 1 1 calc R U . . .
H1C H 0.395040 0.423301 0.624990 0.042 Uiso 1 1 calc R U . . .
C2 C 0.6067(4) 0.3618(3) 0.7601(2) 0.0282(8) Uani 1 1 d . . . . .
H2A H 0.610565 0.304169 0.782513 0.042 Uiso 1 1 calc R U . . .
H2B H 0.603851 0.416306 0.801464 0.042 Uiso 1 1 calc R U . . .
H2C H 0.684763 0.376259 0.739237 0.042 Uiso 1 1 calc R U . . .
C3 C 0.3721(3) 0.3105(2) 0.72487(18) 0.0169(6) Uani 1 1 d . . . . .
C4 C 0.2546(3) 0.1600(2) 0.74061(18) 0.0166(6) Uani 1 1 d . . . . .
C5 C 0.1199(3) 0.1745(3) 0.6997(2) 0.0279(8) Uani 1 1 d . . . . .
H5A H 0.113024 0.242404 0.714042 0.042 Uiso 1 1 calc R U . . .
H5B H 0.051801 0.134833 0.716546 0.042 Uiso 1 1 calc R U . . .
H5C H 0.107984 0.155530 0.642243 0.042 Uiso 1 1 calc R U . . .
C6 C 0.2803(4) 0.1936(3) 0.83078(19) 0.0227(7) Uani 1 1 d . . . . .
H6A H 0.368438 0.185009 0.855404 0.034 Uiso 1 1 calc R U . . .
H6B H 0.214859 0.155408 0.850677 0.034 Uiso 1 1 calc R U . . .
H6C H 0.273811 0.261712 0.843810 0.034 Uiso 1 1 calc R U . . .
C7 C 0.2611(4) 0.0535(2) 0.7236(2) 0.0244(7) Uani 1 1 d . . . . .
H7A H 0.250046 0.030424 0.666545 0.037 Uiso 1 1 calc R U . . .
H7B H 0.190831 0.017600 0.741491 0.037 Uiso 1 1 calc R U . . .
H7C H 0.346449 0.043662 0.751719 0.037 Uiso 1 1 calc R U . . .
C8 C 0.3440(3) -0.0181(2) 0.52565(19) 0.0167(6) Uani 1 1 d . . . . .
H8A H 0.293579 0.014494 0.488957 0.025 Uiso 1 1 calc R U . . .
H8B H 0.283472 -0.061798 0.544538 0.025 Uiso 1 1 calc R U . . .
H8C H 0.399025 -0.055004 0.498331 0.025 Uiso 1 1 calc R U . . .
C9 C 0.5044(3) 0.0039(2) 0.6461(2) 0.0197(6) Uani 1 1 d . . . . .
H9A H 0.568877 -0.023594 0.620563 0.030 Uiso 1 1 calc R U . . .
H9B H 0.445902 -0.047638 0.658471 0.030 Uiso 1 1 calc R U . . .
H9C H 0.550137 0.050139 0.695055 0.030 Uiso 1 1 calc R U . . .
C10 C 0.7456(3) 0.2007(3) 0.6574(2) 0.0231(7) Uani 1 1 d . . . . .
H10A H 0.710355 0.166941 0.694485 0.035 Uiso 1 1 calc R U . . .
H10B H 0.810701 0.257526 0.687110 0.035 Uiso 1 1 calc R U . . .
H10C H 0.787441 0.157542 0.624977 0.035 Uiso 1 1 calc R U . . .
C11 C 0.6913(3) 0.2871(3) 0.5554(2) 0.0231(7) Uani 1 1 d . . . . .
H11A H 0.736113 0.248148 0.521772 0.035 Uiso 1 1 calc R U . . .
H11B H 0.753678 0.343932 0.587839 0.035 Uiso 1 1 calc R U . . .
H11C H 0.618908 0.307614 0.522021 0.035 Uiso 1 1 calc R U . . .
C12 C 0.2378(3) 0.3324(2) 0.4432(2) 0.0208(7) Uani 1 1 d . . . . .
C13 C 0.2529(3) 0.2564(3) 0.3841(2) 0.0209(7) Uani 1 1 d . . . . .
C14 C 0.1730(3) 0.1701(2) 0.38909(19) 0.0190(6) Uani 1 1 d . . . . .
C15 C 0.1073(3) 0.1930(2) 0.45105(19) 0.0177(6) Uani 1 1 d . . . . .
C16 C 0.1470(3) 0.2932(2) 0.4851(2) 0.0195(6) Uani 1 1 d . . . . .
C17 C 0.2956(5) 0.4376(3) 0.4555(3) 0.0389(10) Uani 1 1 d . . . . .
H17A H 0.299216 0.469896 0.509873 0.058 Uiso 1 1 calc R U . . .
H17B H 0.240581 0.467041 0.418333 0.058 Uiso 1 1 calc R U . . .
H17C H 0.384533 0.444167 0.446335 0.058 Uiso 1 1 calc R U . . .
C18 C 0.3379(4) 0.2657(4) 0.3267(3) 0.0377(10) Uani 1 1 d . . . . .
H18A H 0.406623 0.323065 0.347765 0.057 Uiso 1 1 calc R U . . .
H18B H 0.284268 0.271446 0.276145 0.057 Uiso 1 1 calc R U . . .
H18C H 0.378518 0.208514 0.318623 0.057 Uiso 1 1 calc R U . . .
C19 C 0.1527(4) 0.0739(3) 0.3351(2) 0.0321(9) Uani 1 1 d . . . . .
H19A H 0.227511 0.070210 0.310458 0.048 Uiso 1 1 calc R U . . .
H19B H 0.071884 0.065145 0.293947 0.048 Uiso 1 1 calc R U . . .
H19C H 0.145228 0.023367 0.365572 0.048 Uiso 1 1 calc R U . . .
C20 C 0.0007(4) 0.1245(3) 0.4678(3) 0.0345(9) Uani 1 1 d . . . . .
H20A H 0.026748 0.061460 0.466533 0.052 Uiso 1 1 calc R U . . .
H20B H -0.080754 0.117958 0.427620 0.052 Uiso 1 1 calc R U . . .
H20C H -0.013628 0.149219 0.520246 0.052 Uiso 1 1 calc R U . . .
C21 C 0.0896(4) 0.3489(3) 0.5460(3) 0.0344(9) Uani 1 1 d . . . . .
H21A H 0.049741 0.304938 0.574857 0.052 Uiso 1 1 calc R U . . .
H21B H 0.022442 0.380685 0.519706 0.052 Uiso 1 1 calc R U . . .
H21C H 0.159323 0.397573 0.583253 0.052 Uiso 1 1 calc R U . . .
Ir2A Ir 0.86091(5) 0.24407(3) 0.04396(2) 0.01216(7) Uani 0.8251(17) 1 d D U P A 1
Mo2A Mo 0.82393(7) 0.37862(3) 0.11823(3) 0.01436(10) Uani 0.8251(17) 1 d D U P A 1
O2A O 0.5068(4) 0.3150(3) 0.1997(2) 0.0471(8) Uani 0.8251(17) 1 d D U P A 1
N5A N 0.5993(4) 0.3544(3) 0.0942(3) 0.0236(4) Uani 0.8251(17) 1 d D U P A 1
N6A N 0.7332(4) 0.3344(3) 0.2072(2) 0.0229(4) Uani 0.8251(17) 1 d D U P A 1
N7A N 0.9954(4) 0.4327(3) 0.1903(2) 0.0210(4) Uani 0.8251(17) 1 d D U P A 1
N8A N 0.8161(4) 0.4727(3) 0.0498(2) 0.0196(4) Uani 0.8251(17) 1 d D U P A 1
C22A C 0.5168(5) 0.2762(4) 0.0315(3) 0.0283(7) Uani 0.8251(17) 1 d D U P A 1
H22A H 0.522371 0.290217 -0.020256 0.042 Uiso 0.8251(17) 1 calc R U P A 1
H22B H 0.425450 0.270367 0.036411 0.042 Uiso 0.8251(17) 1 calc R U P A 1
H22C H 0.547397 0.215709 0.036336 0.042 Uiso 0.8251(17) 1 calc R U P A 1
C23A C 0.5405(5) 0.4411(3) 0.0936(3) 0.0301(6) Uani 0.8251(17) 1 d D U P A 1
H23A H 0.594082 0.493669 0.136082 0.045 Uiso 0.8251(17) 1 calc R U P A 1
H23B H 0.451421 0.427916 0.101995 0.045 Uiso 0.8251(17) 1 calc R U P A 1
H23C H 0.536914 0.459677 0.042505 0.045 Uiso 0.8251(17) 1 calc R U P A 1
C24A C 0.6057(4) 0.3302(3) 0.1751(3) 0.0258(4) Uani 0.8251(17) 1 d D U P A 1
C25A C 0.7684(5) 0.3005(3) 0.2821(3) 0.0243(4) Uani 0.8251(17) 1 d D U P A 1
C26A C 0.6943(5) 0.2028(4) 0.2765(3) 0.0328(7) Uani 0.8251(17) 1 d D U P A 1
H26A H 0.603623 0.197218 0.246732 0.049 Uiso 0.8251(17) 1 calc R U P A 1
H26B H 0.694146 0.192030 0.329760 0.049 Uiso 0.8251(17) 1 calc R U P A 1
H26C H 0.736087 0.154629 0.249119 0.049 Uiso 0.8251(17) 1 calc R U P A 1
C27A C 0.7329(5) 0.3717(3) 0.3488(3) 0.0266(7) Uani 0.8251(17) 1 d D U P A 1
H27A H 0.777990 0.437110 0.351682 0.040 Uiso 0.8251(17) 1 calc R U P A 1
H27B H 0.760810 0.353183 0.399643 0.040 Uiso 0.8251(17) 1 calc R U P A 1
H27C H 0.637760 0.369406 0.337093 0.040 Uiso 0.8251(17) 1 calc R U P A 1
C28A C 0.9151(5) 0.3005(3) 0.3016(3) 0.0283(5) Uani 0.8251(17) 1 d D U P A 1
H28A H 0.940339 0.268457 0.254591 0.042 Uiso 0.8251(17) 1 calc R U P A 1
H28B H 0.936451 0.265990 0.344423 0.042 Uiso 0.8251(17) 1 calc R U P A 1
H28C H 0.963200 0.366934 0.318477 0.042 Uiso 0.8251(17) 1 calc R U P A 1
C29A C 1.0035(5) 0.5232(3) 0.2448(3) 0.0274(6) Uani 0.8251(17) 1 d D U P A 1
H29A H 1.055605 0.521560 0.297104 0.041 Uiso 0.8251(17) 1 calc R U P A 1
H29B H 0.914905 0.532559 0.249006 0.041 Uiso 0.8251(17) 1 calc R U P A 1
H29C H 1.045551 0.576352 0.225195 0.041 Uiso 0.8251(17) 1 calc R U P A 1
C30A C 1.1177(5) 0.4041(3) 0.1965(3) 0.0233(6) Uani 0.8251(17) 1 d D U P A 1
H30A H 1.176696 0.449167 0.177892 0.035 Uiso 0.8251(17) 1 calc R U P A 1
H30B H 1.106482 0.339309 0.164078 0.035 Uiso 0.8251(17) 1 calc R U P A 1
H30C H 1.155404 0.403650 0.251905 0.035 Uiso 0.8251(17) 1 calc R U P A 1
C31A C 0.8154(5) 0.5724(3) 0.0804(3) 0.0246(6) Uani 0.8251(17) 1 d D U P A 1
H31A H 0.810825 0.581288 0.136052 0.037 Uiso 0.8251(17) 1 calc R U P A 1
H31B H 0.738969 0.591660 0.049804 0.037 Uiso 0.8251(17) 1 calc R U P A 1
H31C H 0.896015 0.612080 0.076113 0.037 Uiso 0.8251(17) 1 calc R U P A 1
C32A C 0.8063(5) 0.4595(3) -0.0363(3) 0.0276(6) Uani 0.8251(17) 1 d D U P A 1
H32A H 0.889780 0.488608 -0.045684 0.041 Uiso 0.8251(17) 1 calc R U P A 1
H32B H 0.735817 0.490471 -0.059980 0.041 Uiso 0.8251(17) 1 calc R U P A 1
H32C H 0.786746 0.390596 -0.060328 0.041 Uiso 0.8251(17) 1 calc R U P A 1
C33A C 0.8910(6) 0.1400(5) -0.0644(4) 0.0178(4) Uani 0.8251(17) 1 d D U P A 1
C34A C 0.9899(5) 0.1387(3) 0.0040(3) 0.0179(4) Uani 0.8251(17) 1 d D U P A 1
C35A C 0.9246(6) 0.1046(5) 0.0600(4) 0.0178(4) Uani 0.8251(17) 1 d D U P A 1
C36A C 0.7854(6) 0.0852(3) 0.0269(3) 0.0179(4) Uani 0.8251(17) 1 d D U P A 1
C37A C 0.7652(5) 0.1083(3) -0.0501(3) 0.0180(4) Uani 0.8251(17) 1 d D U P A 1
C38A C 0.9132(6) 0.1696(4) -0.1390(3) 0.0188(7) Uani 0.8251(17) 1 d D U P A 1
H38A H 0.845318 0.205486 -0.158129 0.028 Uiso 0.8251(17) 1 calc R U P A 1
H38B H 0.908648 0.112155 -0.179476 0.028 Uiso 0.8251(17) 1 calc R U P A 1
H38C H 0.999941 0.210500 -0.128072 0.028 Uiso 0.8251(17) 1 calc R U P A 1
C39A C 1.1353(4) 0.1660(3) 0.0147(3) 0.0203(6) Uani 0.8251(17) 1 d D U P A 1
H39A H 1.154246 0.217897 -0.013067 0.031 Uiso 0.8251(17) 1 calc R U P A 1
H39B H 1.170077 0.110023 -0.007113 0.031 Uiso 0.8251(17) 1 calc R U P A 1
H39C H 1.176800 0.188036 0.071180 0.031 Uiso 0.8251(17) 1 calc R U P A 1
C40A C 0.9923(6) 0.0840(3) 0.1367(3) 0.0199(7) Uani 0.8251(17) 1 d D U P A 1
H40A H 1.072687 0.132108 0.159885 0.030 Uiso 0.8251(17) 1 calc R U P A 1
H40B H 1.014910 0.019761 0.127233 0.030 Uiso 0.8251(17) 1 calc R U P A 1
H40C H 0.933765 0.086826 0.173333 0.030 Uiso 0.8251(17) 1 calc R U P A 1
C41A C 0.6814(5) 0.0393(3) 0.0621(3) 0.0192(7) Uani 0.8251(17) 1 d D U P A 1
H41A H 0.715379 0.047312 0.119270 0.029 Uiso 0.8251(17) 1 calc R U P A 1
H41B H 0.656580 -0.029465 0.037705 0.029 Uiso 0.8251(17) 1 calc R U P A 1
H41C H 0.604129 0.069930 0.052468 0.029 Uiso 0.8251(17) 1 calc R U P A 1
C42A C 0.6356(4) 0.0915(3) -0.1093(3) 0.0215(6) Uani 0.8251(17) 1 d D U P A 1
H42A H 0.564550 0.094755 -0.081332 0.032 Uiso 0.8251(17) 1 calc R U P A 1
H42B H 0.621215 0.027907 -0.144118 0.032 Uiso 0.8251(17) 1 calc R U P A 1
H42C H 0.636541 0.141069 -0.141093 0.032 Uiso 0.8251(17) 1 calc R U P A 1
Ir2B Ir 0.8190(2) 0.23424(13) 0.03412(11) 0.0121(3) Uani 0.1749(17) 1 d D U P A 2
Mo2B Mo 0.7767(3) 0.3662(2) 0.11038(16) 0.0183(3) Uani 0.1749(17) 1 d D U P A 2
O2B O 0.9915(14) 0.4213(11) 0.3319(7) 0.0264(10) Uani 0.1749(17) 1 d D U P A 2
N5B N 0.8204(13) 0.3278(9) 0.2314(7) 0.0247(5) Uani 0.1749(17) 1 d D U P A 2
N6B N 0.9630(12) 0.4371(12) 0.1975(8) 0.0212(4) Uani 0.1749(17) 1 d D U P A 2
N7B N 0.7743(17) 0.4591(10) 0.0427(8) 0.0192(4) Uani 0.1749(17) 1 d D U P A 2
N8B N 0.5884(13) 0.3338(12) 0.1009(11) 0.0238(4) Uani 0.1749(17) 1 d D U P A 2
C22B C 0.8773(18) 0.2398(10) 0.2131(11) 0.0290(10) Uani 0.1749(17) 1 d D U P A 2
H22D H 0.834242 0.204208 0.159245 0.043 Uiso 0.1749(17) 1 calc R U P A 2
H22E H 0.863356 0.198954 0.250829 0.043 Uiso 0.1749(17) 1 calc R U P A 2
H22F H 0.971677 0.258066 0.217201 0.043 Uiso 0.1749(17) 1 calc R U P A 2
C23B C 0.742(2) 0.3149(16) 0.2869(12) 0.0268(6) Uani 0.1749(17) 1 d D U P A 2
H23D H 0.746714 0.376887 0.322146 0.040 Uiso 0.1749(17) 1 calc R U P A 2
H23E H 0.773908 0.269458 0.318145 0.040 Uiso 0.1749(17) 1 calc R U P A 2
H23F H 0.650181 0.289503 0.258408 0.040 Uiso 0.1749(17) 1 calc R U P A 2
C24B C 0.9339(16) 0.4110(10) 0.2639(8) 0.0234(4) Uani 0.1749(17) 1 d D U P A 2
C25B C 1.0865(15) 0.4783(11) 0.1829(9) 0.0235(5) Uani 0.1749(17) 1 d D U P A 2
C26B C 1.066(2) 0.4996(15) 0.0998(10) 0.0284(13) Uani 0.1749(17) 1 d D U P A 2
H26D H 1.150221 0.527563 0.090920 0.043 Uiso 0.1749(17) 1 calc R U P A 2
H26E H 1.005171 0.545100 0.094684 0.043 Uiso 0.1749(17) 1 calc R U P A 2
H26F H 1.028596 0.439661 0.060465 0.043 Uiso 0.1749(17) 1 calc R U P A 2
C27B C 1.151(2) 0.5658(13) 0.2506(11) 0.0280(10) Uani 0.1749(17) 1 d D U P A 2
H27D H 1.086440 0.582995 0.280997 0.042 Uiso 0.1749(17) 1 calc R U P A 2
H27E H 1.181882 0.620333 0.228527 0.042 Uiso 0.1749(17) 1 calc R U P A 2
H27F H 1.225513 0.549572 0.285521 0.042 Uiso 0.1749(17) 1 calc R U P A 2
C28B C 1.141(2) 0.3889(13) 0.1798(13) 0.0234(8) Uani 0.1749(17) 1 d D U P A 2
H28D H 1.235632 0.404727 0.203853 0.035 Uiso 0.1749(17) 1 calc R U P A 2
H28E H 1.126582 0.355168 0.124574 0.035 Uiso 0.1749(17) 1 calc R U P A 2
H28F H 1.097484 0.347328 0.209013 0.035 Uiso 0.1749(17) 1 calc R U P A 2
C29B C 0.757(2) 0.5559(12) 0.0742(11) 0.0211(8) Uani 0.1749(17) 1 d D U P A 2
H29D H 0.666030 0.554198 0.079971 0.032 Uiso 0.1749(17) 1 calc R U P A 2
H29E H 0.774412 0.597774 0.037855 0.032 Uiso 0.1749(17) 1 calc R U P A 2
H29F H 0.817431 0.580981 0.125982 0.032 Uiso 0.1749(17) 1 calc R U P A 2
C30B C 0.731(2) 0.4350(14) -0.0415(9) 0.0222(8) Uani 0.1749(17) 1 d D U P A 2
H30D H 0.765728 0.378602 -0.062364 0.033 Uiso 0.1749(17) 1 calc R U P A 2
H30E H 0.762391 0.489424 -0.063579 0.033 Uiso 0.1749(17) 1 calc R U P A 2
H30F H 0.634610 0.420367 -0.056342 0.033 Uiso 0.1749(17) 1 calc R U P A 2
C31B C 0.5226(19) 0.4091(14) 0.1289(13) 0.0256(7) Uani 0.1749(17) 1 d D U P A 2
H31D H 0.466349 0.386349 0.162300 0.038 Uiso 0.1749(17) 1 calc R U P A 2
H31E H 0.468645 0.427119 0.083726 0.038 Uiso 0.1749(17) 1 calc R U P A 2
H31F H 0.587896 0.465135 0.159962 0.038 Uiso 0.1749(17) 1 calc R U P A 2
C32B C 0.495(2) 0.2524(14) 0.0451(13) 0.0252(9) Uani 0.1749(17) 1 d D U P A 2
H32D H 0.431952 0.277229 0.008615 0.038 Uiso 0.1749(17) 1 calc R U P A 2
H32E H 0.447844 0.213681 0.074733 0.038 Uiso 0.1749(17) 1 calc R U P A 2
H32F H 0.543384 0.212277 0.014921 0.038 Uiso 0.1749(17) 1 calc R U P A 2
C33B C 0.888(2) 0.144(2) -0.0653(13) 0.0180(4) Uani 0.1749(17) 1 d D U P A 2
C34B C 0.9813(18) 0.1524(15) 0.0067(13) 0.0180(4) Uani 0.1749(17) 1 d D U P A 2
C35B C 0.919(2) 0.110(2) 0.0617(14) 0.0180(4) Uani 0.1749(17) 1 d D U P A 2
C36B C 0.787(2) 0.0735(14) 0.0216(13) 0.0180(4) Uani 0.1749(17) 1 d D U P A 2
C37B C 0.766(2) 0.0921(13) -0.0562(11) 0.0181(4) Uani 0.1749(17) 1 d D U P A 2
C38B C 0.905(3) 0.1860(18) -0.1356(14) 0.0184(8) Uani 0.1749(17) 1 d D U P A 2
H38D H 0.819176 0.194268 -0.164729 0.028 Uiso 0.1749(17) 1 calc R U P A 2
H38E H 0.942582 0.142541 -0.170435 0.028 Uiso 0.1749(17) 1 calc R U P A 2
H38F H 0.963758 0.248637 -0.117532 0.028 Uiso 0.1749(17) 1 calc R U P A 2
C39B C 1.1255(17) 0.1934(15) 0.0223(14) 0.0189(8) Uani 0.1749(17) 1 d D U P A 2
H39D H 1.139629 0.235254 -0.014710 0.028 Uiso 0.1749(17) 1 calc R U P A 2
H39E H 1.174759 0.140877 0.014958 0.028 Uiso 0.1749(17) 1 calc R U P A 2
H39F H 1.155958 0.230934 0.076694 0.028 Uiso 0.1749(17) 1 calc R U P A 2
C40B C 0.985(3) 0.1020(17) 0.1442(13) 0.0188(8) Uani 0.1749(17) 1 d D U P A 2
H40D H 1.038545 0.164446 0.172781 0.028 Uiso 0.1749(17) 1 calc R U P A 2
H40E H 1.041660 0.053505 0.140924 0.028 Uiso 0.1749(17) 1 calc R U P A 2
H40F H 0.918126 0.083125 0.172503 0.028 Uiso 0.1749(17) 1 calc R U P A 2
C41B C 0.683(2) 0.0167(14) 0.0517(15) 0.0186(8) Uani 0.1749(17) 1 d D U P A 2
H41D H 0.677827 0.051984 0.103586 0.028 Uiso 0.1749(17) 1 calc R U P A 2
H41E H 0.705876 -0.046100 0.056698 0.028 Uiso 0.1749(17) 1 calc R U P A 2
H41F H 0.597487 0.007320 0.014421 0.028 Uiso 0.1749(17) 1 calc R U P A 2
C42B C 0.6389(19) 0.0597(15) -0.1189(12) 0.0194(8) Uani 0.1749(17) 1 d D U P A 2
H42D H 0.571546 0.094022 -0.102805 0.029 Uiso 0.1749(17) 1 calc R U P A 2
H42E H 0.609605 -0.009671 -0.125418 0.029 Uiso 0.1749(17) 1 calc R U P A 2
H42F H 0.653283 0.073807 -0.169201 0.029 Uiso 0.1749(17) 1 calc R U P A 2

loop_
_atom_site_aniso_label
_atom_site_aniso_U_11
_atom_site_aniso_U_22
_atom_site_aniso_U_33
_atom_site_aniso_U_23
_atom_site_aniso_U_13
_atom_site_aniso_U_12
Ir1 0.00939(5) 0.01202(5) 0.01236(6) 0.00367(4) 0.00221(4) 0.00185(4)
Mo1 0.00908(11) 0.01056(11) 0.00954(11) 0.00106(8) 0.00222(8) 0.00114(8)
O1 0.0274(13) 0.0202(12) 0.0300(13) 0.0019(10) 0.0146(11) 0.0086(10)
N1 0.0155(12) 0.0164(12) 0.0121(12) 0.0014(9) 0.0062(10) 0.0016(10)
N2 0.0177(13) 0.0141(12) 0.0171(13) -0.0016(10) 0.0048(10) -0.0013(10)
N3 0.0118(12) 0.0162(12) 0.0185(13) 0.0028(10) 0.0019(10) 0.0000(10)
N4 0.0121(11) 0.0125(11) 0.0135(12) 0.0027(9) 0.0043(9) 0.0024(9)
C1 0.040(2) 0.0132(15) 0.0317(19) 0.0023(13) 0.0154(17) 0.0023(14)
C2 0.0211(17) 0.0282(18) 0.0252(18) -0.0098(14) 0.0011(14) -0.0030(14)
C3 0.0179(15) 0.0183(15) 0.0134(14) 0.0018(11) 0.0035(11) 0.0018(12)
C4 0.0182(15) 0.0205(15) 0.0131(14) 0.0042(11) 0.0078(11) 0.0036(12)
C5 0.0167(16) 0.043(2) 0.0265(18) 0.0155(16) 0.0052(14) 0.0021(15)
C6 0.0289(18) 0.0272(17) 0.0153(15) 0.0045(13) 0.0110(13) 0.0073(14)
C7 0.0295(18) 0.0202(16) 0.0258(17) 0.0032(13) 0.0176(15) -0.0020(14)
C8 0.0155(14) 0.0148(14) 0.0186(15) 0.0000(11) 0.0058(12) 0.0000(11)
C9 0.0214(16) 0.0190(15) 0.0224(16) 0.0088(12) 0.0070(13) 0.0071(12)
C10 0.0134(15) 0.0253(17) 0.0265(17) 0.0036(14) -0.0021(13) 0.0024(12)
C11 0.0166(15) 0.0223(16) 0.0314(18) 0.0088(14) 0.0088(14) -0.0022(12)
C12 0.0175(15) 0.0191(15) 0.0253(17) 0.0113(13) -0.0009(13) 0.0021(12)
C13 0.0154(15) 0.0312(18) 0.0196(16) 0.0129(13) 0.0042(12) 0.0063(13)
C14 0.0165(15) 0.0226(16) 0.0156(15) 0.0056(12) -0.0033(12) 0.0048(12)
C15 0.0112(13) 0.0225(16) 0.0195(15) 0.0105(12) -0.0007(11) 0.0019(12)
C16 0.0163(15) 0.0211(16) 0.0229(16) 0.0067(13) 0.0039(12) 0.0080(12)
C17 0.041(2) 0.0229(19) 0.050(3) 0.0185(18) -0.001(2) -0.0026(17)
C18 0.030(2) 0.064(3) 0.029(2) 0.025(2) 0.0115(17) 0.012(2)
C19 0.035(2) 0.0300(19) 0.0230(18) -0.0019(15) -0.0105(16) 0.0113(16)
C20 0.0179(17) 0.048(2) 0.034(2) 0.0199(18) -0.0008(15) -0.0105(16)
C21 0.031(2) 0.041(2) 0.035(2) 0.0044(18) 0.0103(17) 0.0210(18)
Ir2A 0.01348(16) 0.01130(10) 0.01229(11) 0.00168(7) 0.00429(12) 0.00338(11)
Mo2A 0.0200(3) 0.01234(17) 0.01181(16) 0.00171(12) 0.00438(18) 0.00653(17)
O2A 0.0310(14) 0.0704(17) 0.0390(15) 0.0102(14) 0.0111(12) 0.0034(14)
N5A 0.0242(7) 0.0259(7) 0.0225(7) 0.0045(7) 0.0071(7) 0.0093(7)
N6A 0.0268(7) 0.0242(7) 0.0210(6) 0.0052(6) 0.0090(6) 0.0093(6)
N7A 0.0234(6) 0.0195(6) 0.0198(6) 0.0015(6) 0.0055(6) 0.0057(6)
N8A 0.0252(7) 0.0173(7) 0.0174(6) 0.0038(6) 0.0052(6) 0.0076(6)
C22A 0.0268(12) 0.0303(12) 0.0263(12) 0.0009(11) 0.0057(11) 0.0072(11)
C23A 0.0281(12) 0.0319(12) 0.0294(12) 0.0019(11) 0.0040(11) 0.0116(11)
C24A 0.0262(7) 0.0286(8) 0.0242(7) 0.0048(7) 0.0079(7) 0.0079(7)
C25A 0.0295(8) 0.0254(8) 0.0217(8) 0.0052(7) 0.0100(7) 0.0109(7)
C26A 0.0398(14) 0.0300(13) 0.0292(13) 0.0070(12) 0.0093(12) 0.0053(12)
C27A 0.0357(13) 0.0289(13) 0.0198(12) 0.0051(11) 0.0115(11) 0.0136(12)
C28A 0.0314(10) 0.0301(10) 0.0247(10) 0.0061(9) 0.0071(9) 0.0087(9)
C29A 0.0272(10) 0.0239(10) 0.0263(10) -0.0031(9) 0.0029(9) 0.0042(9)
C30A 0.0242(11) 0.0225(10) 0.0231(11) 0.0003(10) 0.0077(10) 0.0067(10)
C31A 0.0321(12) 0.0202(11) 0.0221(11) 0.0046(10) 0.0051(11) 0.0082(11)
C32A 0.0340(12) 0.0251(11) 0.0236(11) 0.0038(10) 0.0051(11) 0.0088(11)
C33A 0.0216(7) 0.0157(8) 0.0181(7) 0.0017(6) 0.0078(6) 0.0071(6)
C34A 0.0214(7) 0.0156(8) 0.0182(7) 0.0016(7) 0.0076(6) 0.0068(6)
C35A 0.0218(7) 0.0152(8) 0.0180(7) 0.0021(6) 0.0074(6) 0.0066(6)
C36A 0.0216(7) 0.0153(8) 0.0183(7) 0.0020(7) 0.0076(6) 0.0065(7)
C37A 0.0214(7) 0.0159(8) 0.0182(7) 0.0018(7) 0.0074(6) 0.0068(7)
C38A 0.0240(12) 0.0170(13) 0.0179(11) 0.0028(10) 0.0092(10) 0.0075(11)
C39A 0.0212(11) 0.0183(12) 0.0215(11) -0.0001(11) 0.0072(10) 0.0061(10)
C40A 0.0251(12) 0.0162(13) 0.0193(11) 0.0027(10) 0.0050(10) 0.0086(11)
C41A 0.0226(11) 0.0160(12) 0.0206(12) 0.0024(11) 0.0094(10) 0.0039(11)
C42A 0.0230(11) 0.0194(12) 0.0212(11) 0.0012(11) 0.0044(10) 0.0060(11)
Ir2B 0.0110(6) 0.0134(4) 0.0134(5) 0.0036(3) 0.0048(5) 0.0035(5)
Mo2B 0.0220(6) 0.0191(5) 0.0174(5) 0.0052(4) 0.0080(5) 0.0093(5)
O2B 0.0292(16) 0.0274(16) 0.0233(15) 0.0045(15) 0.0068(15) 0.0077(15)
N5B 0.0286(8) 0.0256(8) 0.0223(7) 0.0048(7) 0.0085(7) 0.0090(7)
N6B 0.0241(7) 0.0197(6) 0.0198(6) 0.0016(6) 0.0057(6) 0.0065(6)
N7B 0.0246(7) 0.0178(6) 0.0173(6) 0.0040(6) 0.0059(6) 0.0082(6)
N8B 0.0248(7) 0.0259(8) 0.0228(7) 0.0046(7) 0.0074(7) 0.0091(7)
C22B 0.0321(16) 0.0297(16) 0.0257(16) 0.0047(16) 0.0069(16) 0.0087(15)
C23B 0.0322(11) 0.0277(10) 0.0234(10) 0.0060(10) 0.0094(10) 0.0096(10)
C24B 0.0263(7) 0.0229(7) 0.0216(7) 0.0029(7) 0.0066(7) 0.0073(7)
C25B 0.0255(8) 0.0218(8) 0.0224(8) 0.0010(8) 0.0056(8) 0.0058(8)
C26B 0.030(2) 0.026(2) 0.027(2) 0.001(2) 0.005(2) 0.005(2)
C27B 0.0286(16) 0.0250(16) 0.0267(16) -0.0010(15) 0.0040(16) 0.0048(16)
C28B 0.0250(13) 0.0221(13) 0.0226(13) 0.0009(13) 0.0065(13) 0.0063(13)
C29B 0.0268(14) 0.0186(13) 0.0194(13) 0.0045(12) 0.0055(13) 0.0083(13)
C30B 0.0281(13) 0.0203(13) 0.0196(13) 0.0044(13) 0.0058(13) 0.0083(13)
C31B 0.0257(12) 0.0281(12) 0.0247(12) 0.0043(11) 0.0071(12) 0.0099(12)
C32B 0.0258(13) 0.0274(14) 0.0238(14) 0.0043(13) 0.0073(13) 0.0082(13)
C33B 0.0217(7) 0.0158(8) 0.0182(7) 0.0019(7) 0.0078(6) 0.0070(7)
C34B 0.0216(7) 0.0157(8) 0.0184(7) 0.0017(7) 0.0076(7) 0.0068(7)
C35B 0.0219(7) 0.0154(8) 0.0182(7) 0.0020(7) 0.0074(7) 0.0068(7)
C36B 0.0218(7) 0.0156(8) 0.0184(7) 0.0020(7) 0.0076(7) 0.0066(7)
C37B 0.0217(7) 0.0159(8) 0.0184(7) 0.0019(7) 0.0075(7) 0.0068(7)
C38B 0.0229(13) 0.0165(14) 0.0182(13) 0.0024(13) 0.0087(12) 0.0076(13)
C39B 0.0215(13) 0.0166(14) 0.0199(13) 0.0011(13) 0.0078(13) 0.0072(13)
C40B 0.0234(13) 0.0158(14) 0.0189(13) 0.0026(13) 0.0067(13) 0.0080(13)
C41B 0.0222(13) 0.0159(14) 0.0195(13) 0.0020(13) 0.0087(13) 0.0060(13)
C42B 0.0222(13) 0.0170(14) 0.0197(13) 0.0017(13) 0.0064(13) 0.0072(13)

loop_
_atom_type_symbol
_atom_type_description
_atom_type_scat_dispersion_real
_atom_type_scat_dispersion_imag
_atom_type_scat_source
C C 0.0033 0.0016 'International Tables Vol C Tables 4.2.6.8 and 6.1.1.4'
H H 0.0000 0.0000 'International Tables Vol C Tables 4.2.6.8 and 6.1.1.4'
Ir Ir -1.4442 7.9887 'International Tables Vol C Tables 4.2.6.8 and 6.1.1.4'
Mo Mo -1.6832 0.6857 'International Tables Vol C Tables 4.2.6.8 and 6.1.1.4'
N N 0.0061 0.0033 'International Tables Vol C Tables 4.2.6.8 and 6.1.1.4'
O O 0.0106 0.0060 'International Tables Vol C Tables 4.2.6.8 and 6.1.1.4'

loop_
_geom_angle_atom_site_label_1
_geom_angle_atom_site_label_2
_geom_angle_atom_site_label_3
_geom_angle
_geom_angle_site_symmetry_1
_geom_angle_site_symmetry_3
_geom_angle_publ_flag
Mo1 Ir1 C12 147.33(9) . . ?
Mo1 Ir1 C13 160.78(8) . . ?
C12 Ir1 C13 36.00(13) . . ?
C14 Ir1 Mo1 151.84(8) . . ?
C14 Ir1 C12 60.76(12) . . ?
C14 Ir1 C13 36.24(12) . . ?
C15 Ir1 Mo1 137.58(8) . . ?
C15 Ir1 C12 61.35(12) . . ?
C15 Ir1 C13 60.90(12) . . ?
C15 Ir1 C14 36.83(12) . . ?
C15 Ir1 C16 37.07(12) . . ?
C16 Ir1 Mo1 135.27(9) . . ?
C16 Ir1 C12 36.99(12) . . ?
C16 Ir1 C13 61.01(12) . . ?
C16 Ir1 C14 61.54(12) . . ?
Ir1 Mo1 N2 97.86(7) . . ?
N1 Mo1 Ir1 107.99(7) . . ?
N1 Mo1 N2 60.36(10) . . ?
N3 Mo1 Ir1 107.10(8) . . ?
N3 Mo1 N1 133.62(11) . . ?
N3 Mo1 N2 85.68(10) . . ?
N4 Mo1 Ir1 101.24(8) . . ?
N4 Mo1 N1 98.41(10) . . ?
N4 Mo1 N2 155.19(10) . . ?
N4 Mo1 N3 103.47(11) . . ?
C3 N1 Mo1 99.08(19) . . ?
C3 N1 C4 117.3(3) . . ?
C4 N1 Mo1 138.3(2) . . ?
C1 N2 Mo1 123.5(2) . . ?
C1 N2 C2 109.5(3) . . ?
C1 N2 C3 113.4(3) . . ?
C2 N2 Mo1 111.1(2) . . ?
C3 N2 Mo1 88.20(17) . . ?
C3 N2 C2 109.0(3) . . ?
C10 N3 Mo1 119.7(2) . . ?
C10 N3 C11 110.3(3) . . ?
C11 N3 Mo1 130.0(2) . . ?
C8 N4 Mo1 131.5(2) . . ?
C8 N4 C9 109.1(2) . . ?
C9 N4 Mo1 119.2(2) . . ?
N2 C1 H1A 109.5 . . ?
N2 C1 H1B 109.5 . . ?
N2 C1 H1C 109.5 . . ?
H1A C1 H1B 109.5 . . ?
H1A C1 H1C 109.5 . . ?
H1B C1 H1C 109.5 . . ?
N2 C2 H2A 109.5 . . ?
N2 C2 H2B 109.5 . . ?
N2 C2 H2C 109.5 . . ?
H2A C2 H2B 109.5 . . ?
H2A C2 H2C 109.5 . . ?
H2B C2 H2C 109.5 . . ?
O1 C3 N1 132.8(3) . . ?
O1 C3 N2 121.7(3) . . ?
N1 C3 N2 105.5(3) . . ?
N1 C4 C5 110.5(3) . . ?
N1 C4 C6 109.0(3) . . ?
N1 C4 C7 109.4(2) . . ?
C5 C4 C6 111.3(3) . . ?
C7 C4 C5 109.3(3) . . ?
C7 C4 C6 107.3(3) . . ?
C4 C5 H5A 109.5 . . ?
C4 C5 H5B 109.5 . . ?
C4 C5 H5C 109.5 . . ?
H5A C5 H5B 109.5 . . ?
H5A C5 H5C 109.5 . . ?
H5B C5 H5C 109.5 . . ?
C4 C6 H6A 109.5 . . ?
C4 C6 H6B 109.5 . . ?
C4 C6 H6C 109.5 . . ?
H6A C6 H6B 109.5 . . ?
H6A C6 H6C 109.5 . . ?
H6B C6 H6C 109.5 . . ?
C4 C7 H7A 109.5 . . ?
C4 C7 H7B 109.5 . . ?
C4 C7 H7C 109.5 . . ?
H7A C7 H7B 109.5 . . ?
H7A C7 H7C 109.5 . . ?
H7B C7 H7C 109.5 . . ?
N4 C8 H8A 109.5 . . ?
N4 C8 H8B 109.5 . . ?
N4 C8 H8C 109.5 . . ?
H8A C8 H8B 109.5 . . ?
H8A C8 H8C 109.5 . . ?
H8B C8 H8C 109.5 . . ?
N4 C9 H9A 109.5 . . ?
N4 C9 H9B 109.5 . . ?
N4 C9 H9C 109.5 . . ?
H9A C9 H9B 109.5 . . ?
H9A C9 H9C 109.5 . . ?
H9B C9 H9C 109.5 . . ?
N3 C10 H10A 109.5 . . ?
N3 C10 H10B 109.5 . . ?
N3 C10 H10C 109.5 . . ?
H10A C10 H10B 109.5 . . ?
H10A C10 H10C 109.5 . . ?
H10B C10 H10C 109.5 . . ?
N3 C11 H11A 109.5 . . ?
N3 C11 H11B 109.5 . . ?
N3 C11 H11C 109.5 . . ?
H11A C11 H11B 109.5 . . ?
H11A C11 H11C 109.5 . . ?
H11B C11 H11C 109.5 . . ?
C13 C12 Ir1 72.83(19) . . ?
C13 C12 C16 108.0(3) . . ?
C13 C12 C17 126.6(3) . . ?
C16 C12 Ir1 69.88(18) . . ?
C16 C12 C17 125.2(4) . . ?
C17 C12 Ir1 127.2(3) . . ?
C12 C13 Ir1 71.18(19) . . ?
C12 C13 C14 108.3(3) . . ?
C12 C13 C18 125.8(4) . . ?
C14 C13 Ir1 70.52(18) . . ?
C14 C13 C18 126.0(4) . . ?
C18 C13 Ir1 124.1(2) . . ?
C13 C14 Ir1 73.24(19) . . ?
C13 C14 C19 126.4(3) . . ?
C15 C14 Ir1 70.20(18) . . ?
C15 C14 C13 107.9(3) . . ?
C15 C14 C19 125.5(3) . . ?
C19 C14 Ir1 125.8(2) . . ?
C14 C15 Ir1 72.96(18) . . ?
C14 C15 C20 124.1(3) . . ?
C16 C15 Ir1 71.74(18) . . ?
C16 C15 C14 108.4(3) . . ?
C16 C15 C20 127.0(3) . . ?
C20 C15 Ir1 127.8(2) . . ?
C12 C16 Ir1 73.13(18) . . ?
C12 C16 C21 126.5(3) . . ?
C15 C16 Ir1 71.20(18) . . ?
C15 C16 C12 107.5(3) . . ?
C15 C16 C21 125.5(3) . . ?
C21 C16 Ir1 127.4(3) . . ?
C12 C17 H17A 109.5 . . ?
C12 C17 H17B 109.5 . . ?
C12 C17 H17C 109.5 . . ?
H17A C17 H17B 109.5 . . ?
H17A C17 H17C 109.5 . . ?
H17B C17 H17C 109.5 . . ?
C13 C18 H18A 109.5 . . ?
C13 C18 H18B 109.5 . . ?
C13 C18 H18C 109.5 . . ?
H18A C18 H18B 109.5 . . ?
H18A C18 H18C 109.5 . . ?
H18B C18 H18C 109.5 . . ?
C14 C19 H19A 109.5 . . ?
C14 C19 H19B 109.5 . . ?
C14 C19 H19C 109.5 . . ?
H19A C19 H19B 109.5 . . ?
H19A C19 H19C 109.5 . . ?
H19B C19 H19C 109.5 . . ?
C15 C20 H20A 109.5 . . ?
C15 C20 H20B 109.5 . . ?
C15 C20 H20C 109.5 . . ?
H20A C20 H20B 109.5 . . ?
H20A C20 H20C 109.5 . . ?
H20B C20 H20C 109.5 . . ?
C16 C21 H21A 109.5 . . ?
C16 C21 H21B 109.5 . . ?
C16 C21 H21C 109.5 . . ?
H21A C21 H21B 109.5 . . ?
H21A C21 H21C 109.5 . . ?
H21B C21 H21C 109.5 . . ?
Mo2A Ir2A C33A 159.89(17) . . ?
Mo2A Ir2A C34A 154.02(13) . . ?
Mo2A Ir2A C37A 144.88(13) . . ?
C34A Ir2A C33A 36.3(2) . . ?
C35A Ir2A Mo2A 139.05(16) . . ?
C35A Ir2A C33A 60.8(2) . . ?
C35A Ir2A C34A 36.75(19) . . ?
C35A Ir2A C36A 37.2(2) . . ?
C35A Ir2A C37A 61.5(2) . . ?
C36A Ir2A Mo2A 134.57(14) . . ?
C36A Ir2A C33A 61.0(2) . . ?
C36A Ir2A C34A 61.67(18) . . ?
C36A Ir2A C37A 36.91(18) . . ?
C37A Ir2A C33A 36.22(19) . . ?
C37A Ir2A C34A 61.07(18) . . ?
Ir2A Mo2A N5A 102.73(11) . . ?
N6A Mo2A Ir2A 107.04(10) . . ?
N6A Mo2A N5A 62.14(14) . . ?
N7A Mo2A Ir2A 103.30(11) . . ?
N7A Mo2A N5A 149.54(15) . . ?
N7A Mo2A N6A 95.06(16) . . ?
N7A Mo2A N8A 99.65(16) . . ?
N8A Mo2A Ir2A 105.42(11) . . ?
N8A Mo2A N5A 88.37(15) . . ?
N8A Mo2A N6A 139.97(15) . . ?
C22A N5A Mo2A 121.6(3) . . ?
C22A N5A C23A 108.8(4) . . ?
C22A N5A C24A 111.1(4) . . ?
C23A N5A Mo2A 115.8(3) . . ?
C23A N5A C24A 107.4(4) . . ?
C24A N5A Mo2A 89.9(3) . . ?
C24A N6A Mo2A 101.7(3) . . ?
C24A N6A C25A 118.3(4) . . ?
C25A N6A Mo2A 139.6(3) . . ?
C29A N7A Mo2A 116.1(3) . . ?
C30A N7A Mo2A 131.9(3) . . ?
C30A N7A C29A 111.8(4) . . ?
C31A N8A Mo2A 121.7(3) . . ?
C31A N8A C32A 108.1(3) . . ?
C32A N8A Mo2A 130.2(3) . . ?
N5A C22A H22A 109.5 . . ?
N5A C22A H22B 109.5 . . ?
N5A C22A H22C 109.5 . . ?
H22A C22A H22B 109.5 . . ?
H22A C22A H22C 109.5 . . ?
H22B C22A H22C 109.5 . . ?
N5A C23A H23A 109.5 . . ?
N5A C23A H23B 109.5 . . ?
N5A C23A H23C 109.5 . . ?
H23A C23A H23B 109.5 . . ?
H23A C23A H23C 109.5 . . ?
H23B C23A H23C 109.5 . . ?
O2A C24A N5A 121.0(4) . . ?
O2A C24A N6A 132.7(5) . . ?
N6A C24A N5A 106.2(4) . . ?
N6A C25A C26A 111.7(4) . . ?
N6A C25A C27A 108.0(3) . . ?
N6A C25A C28A 108.9(4) . . ?
C26A C25A C27A 108.4(4) . . ?
C26A C25A C28A 110.0(4) . . ?
C28A C25A C27A 109.8(4) . . ?
C25A C26A H26A 109.5 . . ?
C25A C26A H26B 109.5 . . ?
C25A C26A H26C 109.5 . . ?
H26A C26A H26B 109.5 . . ?
H26A C26A H26C 109.5 . . ?
H26B C26A H26C 109.5 . . ?
C25A C27A H27A 109.5 . . ?
C25A C27A H27B 109.5 . . ?
C25A C27A H27C 109.5 . . ?
H27A C27A H27B 109.5 . . ?
H27A C27A H27C 109.5 . . ?
H27B C27A H27C 109.5 . . ?
C25A C28A H28A 109.5 . . ?
C25A C28A H28B 109.5 . . ?
C25A C28A H28C 109.5 . . ?
H28A C28A H28B 109.5 . . ?
H28A C28A H28C 109.5 . . ?
H28B C28A H28C 109.5 . . ?
N7A C29A H29A 109.5 . . ?
N7A C29A H29B 109.5 . . ?
N7A C29A H29C 109.5 . . ?
H29A C29A H29B 109.5 . . ?
H29A C29A H29C 109.5 . . ?
H29B C29A H29C 109.5 . . ?
N7A C30A H30A 109.5 . . ?
N7A C30A H30B 109.5 . . ?
N7A C30A H30C 109.5 . . ?
H30A C30A H30B 109.5 . . ?
H30A C30A H30C 109.5 . . ?
H30B C30A H30C 109.5 . . ?
N8A C31A H31A 109.5 . . ?
N8A C31A H31B 109.5 . . ?
N8A C31A H31C 109.5 . . ?
H31A C31A H31B 109.5 . . ?
H31A C31A H31C 109.5 . . ?
H31B C31A H31C 109.5 . . ?
N8A C32A H32A 109.5 . . ?
N8A C32A H32B 109.5 . . ?
N8A C32A H32C 109.5 . . ?
H32A C32A H32B 109.5 . . ?
H32A C32A H32C 109.5 . . ?
H32B C32A H32C 109.5 . . ?
C34A C33A Ir2A 70.8(3) . . ?
C34A C33A C38A 126.7(5) . . ?
C37A C33A Ir2A 70.7(3) . . ?
C37A C33A C34A 108.4(5) . . ?
C37A C33A C38A 124.9(5) . . ?
C38A C33A Ir2A 124.2(4) . . ?
C33A C34A Ir2A 72.9(3) . . ?
C33A C34A C39A 126.6(5) . . ?
C35A C34A Ir2A 70.0(3) . . ?
C35A C34A C33A 107.5(5) . . ?
C35A C34A C39A 125.9(5) . . ?
C39A C34A Ir2A 123.4(3) . . ?
C34A C35A Ir2A 73.2(3) . . ?
C34A C35A C36A 108.6(5) . . ?
C34A C35A C40A 124.8(5) . . ?
C36A C35A Ir2A 71.7(3) . . ?
C36A C35A C40A 126.3(5) . . ?
C40A C35A Ir2A 125.5(4) . . ?
C35A C36A Ir2A 71.1(3) . . ?
C35A C36A C41A 126.3(5) . . ?
C37A C36A Ir2A 72.6(3) . . ?
C37A C36A C35A 107.4(5) . . ?
C37A C36A C41A 126.0(5) . . ?
C41A C36A Ir2A 126.6(3) . . ?
C33A C37A Ir2A 73.1(3) . . ?
C33A C37A C36A 108.1(5) . . ?
C33A C37A C42A 125.6(5) . . ?
C36A C37A Ir2A 70.5(3) . . ?
C36A C37A C42A 126.0(4) . . ?
C42A C37A Ir2A 127.2(3) . . ?
C33A C38A H38A 109.5 . . ?
C33A C38A H38B 109.5 . . ?
C33A C38A H38C 109.5 . . ?
H38A C38A H38B 109.5 . . ?
H38A C38A H38C 109.5 . . ?
H38B C38A H38C 109.5 . . ?
C34A C39A H39A 109.5 . . ?
C34A C39A H39B 109.5 . . ?
C34A C39A H39C 109.5 . . ?
H39A C39A H39B 109.5 . . ?
H39A C39A H39C 109.5 . . ?
H39B C39A H39C 109.5 . . ?
C35A C40A H40A 109.5 . . ?
C35A C40A H40B 109.5 . . ?
C35A C40A H40C 109.5 . . ?
H40A C40A H40B 109.5 . . ?
H40A C40A H40C 109.5 . . ?
H40B C40A H40C 109.5 . . ?
C36A C41A H41A 109.5 . . ?
C36A C41A H41B 109.5 . . ?
C36A C41A H41C 109.5 . . ?
H41A C41A H41B 109.5 . . ?
H41A C41A H41C 109.5 . . ?
H41B C41A H41C 109.5 . . ?
C37A C42A H42A 109.5 . . ?
C37A C42A H42B 109.5 . . ?
C37A C42A H42C 109.5 . . ?
H42A C42A H42B 109.5 . . ?
H42A C42A H42C 109.5 . . ?
H42B C42A H42C 109.5 . . ?
Mo2B Ir2B C33B 159.1(7) . . ?
Mo2B Ir2B C34B 144.4(5) . . ?
Mo2B Ir2B C35B 133.7(7) . . ?
Mo2B Ir2B C37B 155.3(5) . . ?
C33B Ir2B C34B 36.1(7) . . ?
C35B Ir2B C33B 61.8(8) . . ?
C35B Ir2B C34B 37.0(7) . . ?
C36B Ir2B Mo2B 139.2(6) . . ?
C36B Ir2B C33B 61.6(8) . . ?
C36B Ir2B C34B 60.6(7) . . ?
C36B Ir2B C35B 36.4(7) . . ?
C36B Ir2B C37B 36.7(6) . . ?
C37B Ir2B C33B 36.9(7) . . ?
C37B Ir2B C34B 60.2(7) . . ?
C37B Ir2B C35B 61.1(8) . . ?
N5B Mo2B Ir2B 100.6(3) . . ?
N6B Mo2B Ir2B 107.3(4) . . ?
N6B Mo2B N5B 60.4(5) . . ?
N7B Mo2B Ir2B 103.1(5) . . ?
N7B Mo2B N5B 151.6(6) . . ?
N7B Mo2B N6B 97.4(6) . . ?
N7B Mo2B N8B 98.2(7) . . ?
N8B Mo2B Ir2B 102.7(5) . . ?
N8B Mo2B N5B 91.5(7) . . ?
N8B Mo2B N6B 141.8(7) . . ?
C22B N5B Mo2B 100.7(9) . . ?
C22B N5B C24B 107.1(9) . . ?
C23B N5B Mo2B 132.4(12) . . ?
C23B N5B C22B 108.7(8) . . ?
C23B N5B C24B 112.3(13) . . ?
C24B N5B Mo2B 92.9(7) . . ?
C24B N6B Mo2B 99.1(9) . . ?
C24B N6B C25B 130.9(13) . . ?
C25B N6B Mo2B 128.6(10) . . ?
C29B N7B Mo2B 118.7(11) . . ?
C30B N7B Mo2B 124.4(12) . . ?
C30B N7B C29B 111.1(13) . . ?
C31B N8B Mo2B 117.8(12) . . ?
C31B N8B C32B 111.5(14) . . ?
C32B N8B Mo2B 127.1(13) . . ?
N5B C22B H22D 109.5 . . ?
N5B C22B H22E 109.5 . . ?
N5B C22B H22F 109.5 . . ?
H22D C22B H22E 109.5 . . ?
H22D C22B H22F 109.5 . . ?
H22E C22B H22F 109.5 . . ?
N5B C23B H23D 109.5 . . ?
N5B C23B H23E 109.5 . . ?
N5B C23B H23F 109.5 . . ?
H23D C23B H23E 109.5 . . ?
H23D C23B H23F 109.5 . . ?
H23E C23B H23F 109.5 . . ?
O2B C24B N5B 117.6(13) . . ?
O2B C24B N6B 135.7(15) . . ?
N6B C24B N5B 103.7(11) . . ?
N6B C25B C26B 110.6(14) . . ?
N6B C25B C27B 108.0(13) . . ?
N6B C25B C28B 95.0(13) . . ?
C26B C25B C27B 115.0(14) . . ?
C28B C25B C26B 107.1(14) . . ?
C28B C25B C27B 119.2(15) . . ?
C25B C26B H26D 109.5 . . ?
C25B C26B H26E 109.5 . . ?
C25B C26B H26F 109.5 . . ?
H26D C26B H26E 109.5 . . ?
H26D C26B H26F 109.5 . . ?
H26E C26B H26F 109.5 . . ?
C25B C27B H27D 109.5 . . ?
C25B C27B H27E 109.5 . . ?
C25B C27B H27F 109.5 . . ?
H27D C27B H27E 109.5 . . ?
H27D C27B H27F 109.5 . . ?
H27E C27B H27F 109.5 . . ?
C25B C28B H28D 109.5 . . ?
C25B C28B H28E 109.5 . . ?
C25B C28B H28F 109.5 . . ?
H28D C28B H28E 109.5 . . ?
H28D C28B H28F 109.5 . . ?
H28E C28B H28F 109.5 . . ?
N7B C29B H29D 109.5 . . ?
N7B C29B H29E 109.5 . . ?
N7B C29B H29F 109.5 . . ?
H29D C29B H29E 109.5 . . ?
H29D C29B H29F 109.5 . . ?
H29E C29B H29F 109.5 . . ?
N7B C30B H30D 109.5 . . ?
N7B C30B H30E 109.5 . . ?
N7B C30B H30F 109.5 . . ?
H30D C30B H30E 109.5 . . ?
H30D C30B H30F 109.5 . . ?
H30E C30B H30F 109.5 . . ?
N8B C31B H31D 109.5 . . ?
N8B C31B H31E 109.5 . . ?
N8B C31B H31F 109.5 . . ?
H31D C31B H31E 109.5 . . ?
H31D C31B H31F 109.5 . . ?
H31E C31B H31F 109.5 . . ?
N8B C32B H32D 109.5 . . ?
N8B C32B H32E 109.5 . . ?
N8B C32B H32F 109.5 . . ?
H32D C32B H32E 109.5 . . ?
H32D C32B H32F 109.5 . . ?
H32E C32B H32F 109.5 . . ?
C34B C33B Ir2B 72.0(12) . . ?
C34B C33B C37B 106.3(17) . . ?
C34B C33B C38B 128(2) . . ?
C37B C33B Ir2B 71.0(12) . . ?
C37B C33B C38B 125(2) . . ?
C38B C33B Ir2B 118.5(19) . . ?
C33B C34B Ir2B 72.0(13) . . ?
C33B C34B C35B 109.7(17) . . ?
C33B C34B C39B 125.5(17) . . ?
C35B C34B Ir2B 71.0(12) . . ?
C35B C34B C39B 124.6(17) . . ?
C39B C34B Ir2B 126.6(13) . . ?
C34B C35B Ir2B 72.0(11) . . ?
C34B C35B C40B 127(2) . . ?
C36B C35B Ir2B 70.7(13) . . ?
C36B C35B C34B 106.3(17) . . ?
C36B C35B C40B 127(2) . . ?
C40B C35B Ir2B 123.9(17) . . ?
C35B C36B Ir2B 73.0(13) . . ?
C35B C36B C37B 109.4(17) . . ?
C35B C36B C41B 126.9(18) . . ?
C37B C36B Ir2B 72.8(10) . . ?
C37B C36B C41B 123.6(18) . . ?
C41B C36B Ir2B 124.4(14) . . ?
C33B C37B Ir2B 72.1(13) . . ?
C33B C37B C42B 126.3(17) . . ?
C36B C37B Ir2B 70.6(10) . . ?
C36B C37B C33B 108.2(16) . . ?
C36B C37B C42B 125.4(17) . . ?
C42B C37B Ir2B 124.8(14) . . ?
C33B C38B H38D 109.5 . . ?
C33B C38B H38E 109.5 . . ?
C33B C38B H38F 109.5 . . ?
H38D C38B H38E 109.5 . . ?
H38D C38B H38F 109.5 . . ?
H38E C38B H38F 109.5 . . ?
C34B C39B H39D 109.5 . . ?
C34B C39B H39E 109.5 . . ?
C34B C39B H39F 109.5 . . ?
H39D C39B H39E 109.5 . . ?
H39D C39B H39F 109.5 . . ?
H39E C39B H39F 109.5 . . ?
C35B C40B H40D 109.5 . . ?
C35B C40B H40E 109.5 . . ?
C35B C40B H40F 109.5 . . ?
H40D C40B H40E 109.5 . . ?
H40D C40B H40F 109.5 . . ?
H40E C40B H40F 109.5 . . ?
C36B C41B H41D 109.5 . . ?
C36B C41B H41E 109.5 . . ?
C36B C41B H41F 109.5 . . ?
H41D C41B H41E 109.5 . . ?
H41D C41B H41F 109.5 . . ?
H41E C41B H41F 109.5 . . ?
C37B C42B H42D 109.5 . . ?
C37B C42B H42E 109.5 . . ?
C37B C42B H42F 109.5 . . ?
H42D C42B H42E 109.5 . . ?
H42D C42B H42F 109.5 . . ?
H42E C42B H42F 109.5 . . ?

loop_
_geom_bond_atom_site_label_1
_geom_bond_atom_site_label_2
_geom_bond_distance
_geom_bond_site_symmetry_2
_geom_bond_publ_flag
Ir1 Mo1 2.2764(3) . ?
Ir1 C12 2.287(3) . ?
Ir1 C13 2.308(3) . ?
Ir1 C14 2.273(3) . ?
Ir1 C15 2.236(3) . ?
Ir1 C16 2.244(3) . ?
Mo1 N1 2.142(2) . ?
Mo1 N2 2.311(3) . ?
Mo1 N3 1.982(3) . ?
Mo1 N4 1.951(2) . ?
O1 C3 1.219(4) . ?
N1 C3 1.343(4) . ?
N1 C4 1.495(4) . ?
N2 C1 1.472(4) . ?
N2 C2 1.479(4) . ?
N2 C3 1.474(4) . ?
N3 C10 1.452(4) . ?
N3 C11 1.454(4) . ?
N4 C8 1.453(4) . ?
N4 C9 1.464(4) . ?
C1 H1A 0.9800 . ?
C1 H1B 0.9800 . ?
C1 H1C 0.9800 . ?
C2 H2A 0.9800 . ?
C2 H2B 0.9800 . ?
C2 H2C 0.9800 . ?
C4 C5 1.521(5) . ?
C4 C6 1.535(4) . ?
C4 C7 1.521(5) . ?
C5 H5A 0.9800 . ?
C5 H5B 0.9800 . ?
C5 H5C 0.9800 . ?
C6 H6A 0.9800 . ?
C6 H6B 0.9800 . ?
C6 H6C 0.9800 . ?
C7 H7A 0.9800 . ?
C7 H7B 0.9800 . ?
C7 H7C 0.9800 . ?
C8 H8A 0.9800 . ?
C8 H8B 0.9800 . ?
C8 H8C 0.9800 . ?
C9 H9A 0.9800 . ?
C9 H9B 0.9800 . ?
C9 H9C 0.9800 . ?
C10 H10A 0.9800 . ?
C10 H10B 0.9800 . ?
C10 H10C 0.9800 . ?
C11 H11A 0.9800 . ?
C11 H11B 0.9800 . ?
C11 H11C 0.9800 . ?
C12 C13 1.420(5) . ?
C12 C16 1.438(5) . ?
C12 C17 1.507(5) . ?
C13 C14 1.425(5) . ?
C13 C18 1.493(5) . ?
C14 C15 1.425(5) . ?
C14 C19 1.493(5) . ?
C15 C16 1.424(5) . ?
C15 C20 1.501(5) . ?
C16 C21 1.504(5) . ?
C17 H17A 0.9800 . ?
C17 H17B 0.9800 . ?
C17 H17C 0.9800 . ?
C18 H18A 0.9800 . ?
C18 H18B 0.9800 . ?
C18 H18C 0.9800 . ?
C19 H19A 0.9800 . ?
C19 H19B 0.9800 . ?
C19 H19C 0.9800 . ?
C20 H20A 0.9800 . ?
C20 H20B 0.9800 . ?
C20 H20C 0.9800 . ?
C21 H21A 0.9800 . ?
C21 H21B 0.9800 . ?
C21 H21C 0.9800 . ?
Ir2A Mo2A 2.2645(5) . ?
Ir2A C33A 2.315(6) . ?
Ir2A C34A 2.288(4) . ?
Ir2A C35A 2.246(6) . ?
Ir2A C36A 2.254(5) . ?
Ir2A C37A 2.283(4) . ?
Mo2A N5A 2.291(4) . ?
Mo2A N6A 2.139(4) . ?
Mo2A N7A 1.958(4) . ?
Mo2A N8A 1.964(4) . ?
O2A C24A 1.217(6) . ?
N5A C22A 1.464(6) . ?
N5A C23A 1.468(6) . ?
N5A C24A 1.519(6) . ?
N6A C24A 1.341(6) . ?
N6A C25A 1.484(6) . ?
N7A C29A 1.454(5) . ?
N7A C30A 1.399(6) . ?
N8A C31A 1.439(5) . ?
N8A C32A 1.478(6) . ?
C22A H22A 0.9800 . ?
C22A H22B 0.9800 . ?
C22A H22C 0.9800 . ?
C23A H23A 0.9800 . ?
C23A H23B 0.9800 . ?
C23A H23C 0.9800 . ?
C25A C26A 1.484(7) . ?
C25A C27A 1.559(6) . ?
C25A C28A 1.519(7) . ?
C26A H26A 0.9800 . ?
C26A H26B 0.9800 . ?
C26A H26C 0.9800 . ?
C27A H27A 0.9800 . ?
C27A H27B 0.9800 . ?
C27A H27C 0.9800 . ?
C28A H28A 0.9800 . ?
C28A H28B 0.9800 . ?
C28A H28C 0.9800 . ?
C29A H29A 0.9800 . ?
C29A H29B 0.9800 . ?
C29A H29C 0.9800 . ?
C30A H30A 0.9800 . ?
C30A H30B 0.9800 . ?
C30A H30C 0.9800 . ?
C31A H31A 0.9800 . ?
C31A H31B 0.9800 . ?
C31A H31C 0.9800 . ?
C32A H32A 0.9800 . ?
C32A H32B 0.9800 . ?
C32A H32C 0.9800 . ?
C33A C34A 1.433(8) . ?
C33A C37A 1.429(8) . ?
C33A C38A 1.505(6) . ?
C34A C35A 1.430(7) . ?
C34A C39A 1.496(6) . ?
C35A C36A 1.437(8) . ?
C35A C40A 1.497(6) . ?
C36A C37A 1.437(7) . ?
C36A C41A 1.499(6) . ?
C37A C42A 1.506(6) . ?
C38A H38A 0.9800 . ?
C38A H38B 0.9800 . ?
C38A H38C 0.9800 . ?
C39A H39A 0.9800 . ?
C39A H39B 0.9800 . ?
C39A H39C 0.9800 . ?
C40A H40A 0.9800 . ?
C40A H40B 0.9800 . ?
C40A H40C 0.9800 . ?
C41A H41A 0.9800 . ?
C41A H41B 0.9800 . ?
C41A H41C 0.9800 . ?
C42A H42A 0.9800 . ?
C42A H42B 0.9800 . ?
C42A H42C 0.9800 . ?
Ir2B Mo2B 2.277(3) . ?
Ir2B C33B 2.29(3) . ?
Ir2B C34B 2.293(17) . ?
Ir2B C35B 2.28(2) . ?
Ir2B C36B 2.250(19) . ?
Ir2B C37B 2.279(17) . ?
Mo2B N5B 2.273(11) . ?
Mo2B N6B 2.224(12) . ?
Mo2B N7B 1.941(12) . ?
Mo2B N8B 1.945(13) . ?
O2B C24B 1.205(15) . ?
N5B C22B 1.487(8) . ?
N5B C23B 1.426(8) . ?
N5B C24B 1.507(15) . ?
N6B C24B 1.369(15) . ?
N6B C25B 1.446(15) . ?
N7B C29B 1.455(16) . ?
N7B C30B 1.427(16) . ?
N8B C31B 1.433(16) . ?
N8B C32B 1.480(17) . ?
C22B H22D 0.9800 . ?
C22B H22E 0.9800 . ?
C22B H22F 0.9800 . ?
C23B H23D 0.9800 . ?
C23B H23E 0.9800 . ?
C23B H23F 0.9800 . ?
C25B C26B 1.529(16) . ?
C25B C27B 1.541(16) . ?
C25B C28B 1.478(17) . ?
C26B H26D 0.9800 . ?
C26B H26E 0.9800 . ?
C26B H26F 0.9800 . ?
C27B H27D 0.9800 . ?
C27B H27E 0.9800 . ?
C27B H27F 0.9800 . ?
C28B H28D 0.9800 . ?
C28B H28E 0.9800 . ?
C28B H28F 0.9800 . ?
C29B H29D 0.9800 . ?
C29B H29E 0.9800 . ?
C29B H29F 0.9800 . ?
C30B H30D 0.9800 . ?
C30B H30E 0.9800 . ?
C30B H30F 0.9800 . ?
C31B H31D 0.9800 . ?
C31B H31E 0.9800 . ?
C31B H31F 0.9800 . ?
C32B H32D 0.9800 . ?
C32B H32E 0.9800 . ?
C32B H32F 0.9800 . ?
C33B C34B 1.42(3) . ?
C33B C37B 1.45(3) . ?
C33B C38B 1.505(18) . ?
C34B C35B 1.45(3) . ?
C34B C39B 1.506(17) . ?
C35B C36B 1.41(3) . ?
C35B C40B 1.512(18) . ?
C36B C37B 1.42(2) . ?
C36B C41B 1.512(18) . ?
C37B C42B 1.511(17) . ?
C38B H38D 0.9800 . ?
C38B H38E 0.9800 . ?
C38B H38F 0.9800 . ?
C39B H39D 0.9800 . ?
C39B H39E 0.9800 . ?
C39B H39F 0.9800 . ?
C40B H40D 0.9800 . ?
C40B H40E 0.9800 . ?
C40B H40F 0.9800 . ?
C41B H41D 0.9800 . ?
C41B H41E 0.9800 . ?
C41B H41F 0.9800 . ?
C42B H42D 0.9800 . ?
C42B H42E 0.9800 . ?
C42B H42F 0.9800 . ?

loop_
_geom_torsion_atom_site_label_1
_geom_torsion_atom_site_label_2
_geom_torsion_atom_site_label_3
_geom_torsion_atom_site_label_4
_geom_torsion
_geom_torsion_site_symmetry_1
_geom_torsion_site_symmetry_2
_geom_torsion_site_symmetry_3
_geom_torsion_site_symmetry_4
_geom_torsion_publ_flag
Ir1 C12 C13 C14 61.1(2) . . . . ?
Ir1 C12 C13 C18 -119.0(4) . . . . ?
Ir1 C12 C16 C15 -63.3(2) . . . . ?
Ir1 C12 C16 C21 124.4(4) . . . . ?
Ir1 C13 C14 C15 62.0(2) . . . . ?
Ir1 C13 C14 C19 -122.5(3) . . . . ?
Ir1 C14 C15 C16 63.4(2) . . . . ?
Ir1 C14 C15 C20 -124.5(3) . . . . ?
Ir1 C15 C16 C12 64.6(2) . . . . ?
Ir1 C15 C16 C21 -123.0(4) . . . . ?
Mo1 N1 C3 O1 153.0(4) . . . . ?
Mo1 N1 C3 N2 -24.9(2) . . . . ?
Mo1 N1 C4 C5 -85.4(4) . . . . ?
Mo1 N1 C4 C6 152.0(3) . . . . ?
Mo1 N1 C4 C7 35.0(4) . . . . ?
Mo1 N2 C3 O1 -155.5(3) . . . . ?
Mo1 N2 C3 N1 22.7(2) . . . . ?
C1 N2 C3 O1 -29.5(4) . . . . ?
C1 N2 C3 N1 148.7(3) . . . . ?
C2 N2 C3 O1 92.7(4) . . . . ?
C2 N2 C3 N1 -89.1(3) . . . . ?
C3 N1 C4 C5 62.3(4) . . . . ?
C3 N1 C4 C6 -60.2(4) . . . . ?
C3 N1 C4 C7 -177.3(3) . . . . ?
C4 N1 C3 O1 -5.9(5) . . . . ?
C4 N1 C3 N2 176.2(2) . . . . ?
C12 C13 C14 Ir1 -61.5(2) . . . . ?
C12 C13 C14 C15 0.6(4) . . . . ?
C12 C13 C14 C19 176.0(3) . . . . ?
C13 C12 C16 Ir1 63.3(2) . . . . ?
C13 C12 C16 C15 0.0(4) . . . . ?
C13 C12 C16 C21 -172.3(3) . . . . ?
C13 C14 C15 Ir1 -64.0(2) . . . . ?
C13 C14 C15 C16 -0.6(4) . . . . ?
C13 C14 C15 C20 171.5(3) . . . . ?
C14 C15 C16 Ir1 -64.2(2) . . . . ?
C14 C15 C16 C12 0.4(4) . . . . ?
C14 C15 C16 C21 172.8(3) . . . . ?
C16 C12 C13 Ir1 -61.4(2) . . . . ?
C16 C12 C13 C14 -0.3(4) . . . . ?
C16 C12 C13 C18 179.6(3) . . . . ?
C17 C12 C13 Ir1 124.0(4) . . . . ?
C17 C12 C13 C14 -175.0(3) . . . . ?
C17 C12 C13 C18 5.0(6) . . . . ?
C17 C12 C16 Ir1 -122.0(3) . . . . ?
C17 C12 C16 C15 174.7(3) . . . . ?
C17 C12 C16 C21 2.4(6) . . . . ?
C18 C13 C14 Ir1 118.5(3) . . . . ?
C18 C13 C14 C15 -179.4(3) . . . . ?
C18 C13 C14 C19 -4.0(6) . . . . ?
C19 C14 C15 Ir1 120.5(3) . . . . ?
C19 C14 C15 C16 -176.1(3) . . . . ?
C19 C14 C15 C20 -4.0(5) . . . . ?
C20 C15 C16 Ir1 124.0(3) . . . . ?
C20 C15 C16 C12 -171.4(3) . . . . ?
C20 C15 C16 C21 1.0(6) . . . . ?
Ir2A C33A C34A C35A 61.9(4) . . . . ?
Ir2A C33A C34A C39A -119.3(5) . . . . ?
Ir2A C33A C37A C36A -62.2(3) . . . . ?
Ir2A C33A C37A C42A 124.1(5) . . . . ?
Ir2A C34A C35A C36A 63.4(4) . . . . ?
Ir2A C34A C35A C40A -122.0(6) . . . . ?
Ir2A C35A C36A C37A 64.0(3) . . . . ?
Ir2A C35A C36A C41A -122.1(5) . . . . ?
Ir2A C36A C37A C33A 63.9(4) . . . . ?
Ir2A C36A C37A C42A -122.4(4) . . . . ?
Mo2A N5A C24A O2A 175.4(4) . . . . ?
Mo2A N5A C24A N6A -2.2(3) . . . . ?
Mo2A N6A C24A O2A -174.8(5) . . . . ?
Mo2A N6A C24A N5A 2.4(4) . . . . ?
Mo2A N6A C25A C26A -119.4(5) . . . . ?
Mo2A N6A C25A C27A 121.4(4) . . . . ?
Mo2A N6A C25A C28A 2.3(6) . . . . ?
C22A N5A C24A O2A -60.5(6) . . . . ?
C22A N5A C24A N6A 121.9(4) . . . . ?
C23A N5A C24A O2A 58.3(6) . . . . ?
C23A N5A C24A N6A -119.4(4) . . . . ?
C24A N6A C25A C26A 51.4(5) . . . . ?
C24A N6A C25A C27A -67.7(5) . . . . ?
C24A N6A C25A C28A 173.1(4) . . . . ?
C25A N6A C24A O2A 11.2(8) . . . . ?
C25A N6A C24A N5A -171.5(4) . . . . ?
C33A C34A C35A Ir2A -63.7(4) . . . . ?
C33A C34A C35A C36A -0.3(7) . . . . ?
C33A C34A C35A C40A 174.3(5) . . . . ?
C34A C33A C37A Ir2A 61.1(4) . . . . ?
C34A C33A C37A C36A -1.1(6) . . . . ?
C34A C33A C37A C42A -174.9(4) . . . . ?
C34A C35A C36A Ir2A -64.4(4) . . . . ?
C34A C35A C36A C37A -0.3(6) . . . . ?
C34A C35A C36A C41A 173.5(4) . . . . ?
C35A C36A C37A Ir2A -63.0(4) . . . . ?
C35A C36A C37A C33A 0.9(6) . . . . ?
C35A C36A C37A C42A 174.6(5) . . . . ?
C37A C33A C34A Ir2A -61.0(4) . . . . ?
C37A C33A C34A C35A 0.9(7) . . . . ?
C37A C33A C34A C39A 179.7(4) . . . . ?
C38A C33A C34A Ir2A 118.9(7) . . . . ?
C38A C33A C34A C35A -179.2(6) . . . . ?
C38A C33A C34A C39A -0.4(9) . . . . ?
C38A C33A C37A Ir2A -118.8(6) . . . . ?
C38A C33A C37A C36A 179.0(5) . . . . ?
C38A C33A C37A C42A 5.3(9) . . . . ?
C39A C34A C35A Ir2A 117.4(4) . . . . ?
C39A C34A C35A C36A -179.2(4) . . . . ?
C39A C34A C35A C40A -4.5(8) . . . . ?
C40A C35A C36A Ir2A 121.1(6) . . . . ?
C40A C35A C36A C37A -174.9(5) . . . . ?
C40A C35A C36A C41A -1.0(9) . . . . ?
C41A C36A C37A Ir2A 123.1(5) . . . . ?
C41A C36A C37A C33A -173.0(5) . . . . ?
C41A C36A C37A C42A 0.7(7) . . . . ?
Ir2B C33B C34B C35B 61.3(17) . . . . ?
Ir2B C33B C34B C39B -123(2) . . . . ?
Ir2B C33B C37B C36B -61.6(14) . . . . ?
Ir2B C33B C37B C42B 120(2) . . . . ?
Ir2B C34B C35B C36B 62.8(17) . . . . ?
Ir2B C34B C35B C40B -119(3) . . . . ?
Ir2B C35B C36B C37B 64.1(15) . . . . ?
Ir2B C35B C36B C41B -121(2) . . . . ?
Ir2B C36B C37B C33B 62.6(17) . . . . ?
Ir2B C36B C37B C42B -119.4(19) . . . . ?
Mo2B N5B C24B O2B 179.2(15) . . . . ?
Mo2B N5B C24B N6B -17.4(12) . . . . ?
Mo2B N6B C24B O2B 177(2) . . . . ?
Mo2B N6B C24B N5B 18.0(12) . . . . ?
Mo2B N6B C25B C26B 19(2) . . . . ?
Mo2B N6B C25B C27B 146.1(14) . . . . ?
Mo2B N6B C25B C28B -90.9(16) . . . . ?
C22B N5B C24B O2B -78.6(18) . . . . ?
C22B N5B C24B N6B 84.7(15) . . . . ?
C23B N5B C24B O2B 40.6(19) . . . . ?
C23B N5B C24B N6B -156.1(15) . . . . ?
C24B N6B C25B C26B -176.9(18) . . . . ?
C24B N6B C25B C27B -50(2) . . . . ?
C24B N6B C25B C28B 73(2) . . . . ?
C25B N6B C24B O2B 10(4) . . . . ?
C25B N6B C24B N5B -149.0(17) . . . . ?
C33B C34B C35B Ir2B -61.9(17) . . . . ?
C33B C34B C35B C36B 1(3) . . . . ?
C33B C34B C35B C40B 179(2) . . . . ?
C34B C33B C37B Ir2B 63.8(17) . . . . ?
C34B C33B C37B C36B 2(3) . . . . ?
C34B C33B C37B C42B -175.8(19) . . . . ?
C34B C35B C36B Ir2B -63.6(16) . . . . ?
C34B C35B C36B C37B 1(3) . . . . ?
C34B C35B C36B C41B 175.8(19) . . . . ?
C35B C36B C37B Ir2B -64.3(17) . . . . ?
C35B C36B C37B C33B -2(3) . . . . ?
C35B C36B C37B C42B 176(2) . . . . ?
C37B C33B C34B Ir2B -63.2(18) . . . . ?
C37B C33B C34B C35B -2(3) . . . . ?
C37B C33B C34B C39B 174(2) . . . . ?
C38B C33B C34B Ir2B 112(3) . . . . ?
C38B C33B C34B C35B 174(2) . . . . ?
C38B C33B C34B C39B -10(4) . . . . ?
C38B C33B C37B Ir2B -112(3) . . . . ?
C38B C33B C37B C36B -174(2) . . . . ?
C38B C33B C37B C42B 8(4) . . . . ?
C39B C34B C35B Ir2B 121.9(19) . . . . ?
C39B C34B C35B C36B -175(2) . . . . ?
C39B C34B C35B C40B 3(4) . . . . ?
C40B C35B C36B Ir2B 118(3) . . . . ?
C40B C35B C36B C37B -177(2) . . . . ?
C40B C35B C36B C41B -2(4) . . . . ?
C41B C36B C37B Ir2B 120(2) . . . . ?
C41B C36B C37B C33B -177(2) . . . . ?
C41B C36B C37B C42B 1(3) . . . . ?
